data_1545923
loop_
_publ_author_name
'Wang, Luo-Yi'
'Qin, Jun-Jun'
'Chen, Zhen-Hua'
'Zhou, Yu'
'Tang, Wei'
'Zuo, Jian-Ping'
'Zhao, Wei-Min'

_publ_section_title
;
 Absolute Configuration of Periplosides C and F and Isolation of Minor
 Spiro-orthoester Group-Containing Pregnane-type Steroidal Glycosides from
 Periploca sepium and Their T-Lymphocyte Proliferation Inhibitory
 Activities.
;
_journal_issue 4
_journal_name_full 'Journal of natural products'
_journal_page_first 1102
_journal_page_last 1109
_journal_paper_doi 10.1021/acs.jnatprod.7b00017
_journal_volume 80
_journal_year 2017
_chemical_absolute_configuration unk
_chemical_formula_moiety 'C37 H58 O10, H2 O'
_chemical_formula_sum 'C37 H60 O11'
_chemical_formula_weight 680.82
_space_group_crystal_system monoclinic
_space_group_IT_number 4
_space_group_name_Hall 'P 2yb'
_space_group_name_H-M_alt 'P 1 21 1'
_symmetry_space_group_name_Hall 'P 2yb'
_symmetry_space_group_name_H-M 'P 1 21 1'
_atom_sites_solution_hydrogens geom
_audit_creation_date 2016-01-28
_audit_creation_method
;
Olex2 1.2-beta
(compiled 2015.11.10 svn.r3248 for OlexSys, GUI svn.r5133)
;
_cell_angle_alpha 90
_cell_angle_beta 98.788(2)
_cell_angle_gamma 90
_cell_formula_units_Z 8
_cell_length_a 12.5069(16)
_cell_length_b 23.641(3)
_cell_length_c 25.417(3)
_cell_measurement_reflns_used 2872
_cell_measurement_temperature 296
_cell_measurement_theta_max 20.47
_cell_measurement_theta_min 2.30
_cell_volume 7427.0(16)
_computing_cell_refinement 'SAINT v7.68A (Bruker, 2009)'
_computing_data_reduction 'SAINT v7.68A (Bruker, 2009)'
_computing_molecular_graphics 'Olex2 (Dolomanov et al., 2009)'
_computing_publication_material 'Olex2 (Dolomanov et al., 2009)'
_computing_structure_refinement 'ShelXL (Sheldrick, 2015)'
_diffrn_ambient_temperature 296.15
_diffrn_measured_fraction_theta_full 0.944
_diffrn_measured_fraction_theta_max 0.944
_diffrn_measurement_device_type 'Bruker APEX-II CCD'
_diffrn_measurement_method '\f and \w scans'
_diffrn_radiation_monochromator graphite
_diffrn_radiation_type MoK\a
_diffrn_radiation_wavelength 0.71073
_diffrn_reflns_av_R_equivalents 0.0606
_diffrn_reflns_av_unetI/netI 0.1544
_diffrn_reflns_Laue_measured_fraction_full 0.944
_diffrn_reflns_Laue_measured_fraction_max 0.944
_diffrn_reflns_limit_h_max 14
_diffrn_reflns_limit_h_min -9
_diffrn_reflns_limit_k_max 25
_diffrn_reflns_limit_k_min -25
_diffrn_reflns_limit_l_max 29
_diffrn_reflns_limit_l_min -29
_diffrn_reflns_number 27481
_diffrn_reflns_point_group_measured_fraction_full 0.853
_diffrn_reflns_point_group_measured_fraction_max 0.853
_diffrn_reflns_theta_full 24.499
_diffrn_reflns_theta_max 24.499
_diffrn_reflns_theta_min 0.811
_diffrn_standards_number 0
_exptl_absorpt_coefficient_mu 0.088
_exptl_absorpt_correction_T_max 0.7456
_exptl_absorpt_correction_T_min 0.6086
_exptl_absorpt_correction_type multi-scan
_exptl_absorpt_process_details
;
SADABS-2008/1 (Bruker,2008) was used for absorption correction.
wR2(int) was 0.0654 before and 0.0546 after correction.
The Ratio of minimum to maximum transmission is 0.8163.
The \l/2 correction factor is 0.0015.
;
_exptl_crystal_colour colourless
_exptl_crystal_colour_primary colourless
_exptl_crystal_density_diffrn 1.211
_exptl_crystal_description needle
_exptl_crystal_F_000 2930
_exptl_crystal_size_max 0.15
_exptl_crystal_size_mid 0.15
_exptl_crystal_size_min 0.05
_refine_diff_density_max 0.685
_refine_diff_density_min -0.337
_refine_diff_density_rms 0.078
_refine_ls_abs_structure_details
;
 Flack x determined using 3541 quotients [(I+)-(I-)]/[(I+)+(I-)]
 (Parsons, Flack and Wagner, Acta Cryst. B69 (2013) 249-259).
;
_refine_ls_abs_structure_Flack 1.9(8)
_refine_ls_extinction_coef 0.0020(3)
_refine_ls_extinction_expression Fc^*^=kFc[1+0.001xFc^2^\l^3^/sin(2\q)]^-1/4^
_refine_ls_extinction_method 'SHELXL-2014/7 (Sheldrick 2014'
_refine_ls_goodness_of_fit_ref 0.977
_refine_ls_hydrogen_treatment constr
_refine_ls_matrix_type full
_refine_ls_number_parameters 1781
_refine_ls_number_reflns 21112
_refine_ls_number_restraints 38
_refine_ls_restrained_S_all 0.978
_refine_ls_R_factor_all 0.1501
_refine_ls_R_factor_gt 0.0761
_refine_ls_shift/su_max 0.020
_refine_ls_shift/su_mean 0.000
_refine_ls_structure_factor_coef Fsqd
_refine_ls_weighting_details 'w=1/[\s^2^(Fo^2^)+(0.0832P)^2^] where P=(Fo^2^+2Fc^2^)/3'
_refine_ls_weighting_scheme calc
_refine_ls_wR_factor_gt 0.1596
_refine_ls_wR_factor_ref 0.1886
_reflns_Friedel_coverage 0.760
_reflns_Friedel_fraction_full 0.757
_reflns_Friedel_fraction_max 0.757
_reflns_number_gt 12199
_reflns_number_total 21112
_reflns_threshold_expression 'I > 2\s(I)'
_cod_data_source_file np7b00017_si_003.cif
_cod_data_source_block 20120036_0m
_cod_depositor_comments
;

2019-07-31
Z value and formula fixed to values more according to usual
chemical conventions.                 miguel
;
_cod_original_formula_sum 'C148 H225 O44'
_cod_original_formula_weight 2708.27
_cod_original_formula_moiety 'C37 H55 O10, 2(C37 H57 O10), C37 H58 O10, 4(O)'
_cod_original_formula_units_Z 2
_cod_original_cell_volume 7426.9(16)
_cod_database_code 1545923
_shelx_space_group_comment
;
The symmetry employed for this shelxl refinement is uniquely defined
by the following loop, which should always be used as a source of
symmetry information in preference to the above space-group names.
They are only intended as comments.
;
_olex2_refinement_description
;
1. Fixed Uiso
 At 1.2 times of:
  All C(H) groups, All C(H,H) groups, All C(H,H,H,H) groups
 At 1.5 times of:
  All C(H,H,H) groups, All O(H) groups
2. Restrained distances
 C149-C1A
 1.54 with sigma of 0.02
3. Uiso/Uaniso restraints and constraints
Uanis(C147) \\sim Ueq, Uanis(O45) \\sim Ueq, Uanis(O42) \\sim Ueq, Uanis(O46)
\\sim Ueq: with sigma of 0.01 and sigma for terminal atoms of 0.02
Uanis(C77) \\sim Ueq, Uanis(C123) \\sim Ueq: with sigma of 0.01 and sigma for
terminal atoms of 0.02
4. Others
 Fixed Sof: H14d(0.5) H14e(0.5) H14f(0.5) H14g(0.5) C149(0.5) O45(0.5)
 O42(0.5) C1A(0.5)
5.a Ternary CH refined with riding coordinates:
 C2(H2), C4(H4), C5(H5), C8(H8a), C9(H9), C10(H10a), C14(H14), C15(H15),
 C23(H23), C25(H25), C32(H32), C38(H38), C39(H39), C43(H43), C44(H44), C45(H45),
  C48(H48), C49(H49), C51(H51), C54(H54), C68(H68), C70(H70), C74(H74),
 C75(H75), C79(H79), C80(H80), C81(H81), C84(H84), C85(H85), C87(H87), C91(H91),
  C106(H106), C107(H107), C112(H112), C114(H114), C115(H115), C118(H118),
 C119(H119), C124(H124), C125(H125), C130(H130), C131(H131), C138(H138),
 C139(H139)
5.b Secondary CH2 refined with riding coordinates:
 C1(H1a,H1b), C3(H3a,H3b), C13(H13a,H13b), C19(H19a,H19b), C20(H20a,H20b),
 C21(H21a,H21b), C22(H22a,H22b), C27(H27a,H27b), C28(H28a,H28b), C29(H29a,H29b),
  C50(H50a,H50b), C52(H52a,H52b), C53(H53a,H53b), C57(H57a,H57b), C58(H58a,
 H58b), C60(H60a,H60b), C62(H62a,H62b), C63(H63a,H63b), C64(H64a,H64b),
 C65(H65a,H65b), C76(H76a,H76b), C86(H86a,H86b), C88(H88a,H88b), C89(H89a,H89b),
  C95(H95a,H95b), C96(H96a,H96b), C98(H98a,H98b), C100(H10b,H10c), C101(H10d,
 H10e), C102(H10f,H10g), C103(H10h,H10i), C110(H11a,H11b), C111(H11c,H11d),
 C113(H11e,H11f), C120(H12a,H12b), C134(H13f,H13g), C135(H13h,H13i), C136(H13j,
 H13k), C137(H13l,H13m), C142(H14q,H14r), C143(H14s,H14t), C147(H14d,H14e),
 C147(H14f,H14g)
5.c Aromatic/amide H refined with riding coordinates:
 C30(H30), C33(H33), C40(H40), C56(H56), C59(H59), C92(H92), C97(H97),
 C121(H121), C123(H123), C129(H129)
5.d Tetrahedral OH refined with riding coordinates:
 O17(H17), O27(H27)
5.e Idealised Me refined as rotating group:
 C146(H14a,H14b,H14c), C18(H18a,H18b,H18c), C24(H24a,H24b,H24c), C26(H26a,H26b,
 H26c), C31(H31a,H31b,H31c), C34(H34a,H34b,H34c), C35(H35a,H35b,H35c), C55(H55a,
 H55b,H55c), C61(H61a,H61b,H61c), C66(H66a,H66b,H66c), C67(H67a,H67b,H67c),
 C69(H69a,H69b,H69c), C71(H71a,H71b,H71c), C90(H90a,H90b,H90c), C94(H94a,H94b,
 H94c), C99(H99a,H99b,H99c), C104(H10j,H10k,H10l), C105(H10m,H10n,H10o),
 C108(H10p,H10q,H10r), C109(H10s,H10t,H10u), C128(H12c,H12d,H12e), C133(H13c,
 H13d,H13e), C140(H14k,H14l,H14m), C141(H14n,H14o,H14p), C144(H14u,H14v,H14w),
 C145(H14x,H14y,H), C148(H14h,H14i,H14j)
5.f Idealised tetrahedral OH refined as rotating group:
 O8(H8), O10(H10), O21(H21), O30(H30a), O37(H37), O39(H39a)
;
_shelx_shelxl_version_number 2014/7
_olex2_submission_special_instructions 'No special instructions were received'

loop_
_space_group_symop_operation_xyz
'x, y, z'
'-x, y+1/2, -z'

loop_
_atom_site_label
_atom_site_type_symbol
_atom_site_fract_x
_atom_site_fract_y
_atom_site_fract_z
_atom_site_U_iso_or_equiv
_atom_site_adp_type
_atom_site_occupancy
_atom_site_site_symmetry_order
_atom_site_calc_flag
_atom_site_refinement_flags_posn
_atom_site_refinement_flags_adp
_atom_site_refinement_flags_occupancy
_atom_site_disorder_assembly
_atom_site_disorder_group
O1 O 0.4807(6) 0.6247(5) 0.9747(3) 0.074(3) Uani 1 1 d . . . . .
O2 O 0.3043(5) 0.6485(3) 0.9504(3) 0.043(2) Uani 1 1 d . . . . .
O3 O 0.0737(5) 0.7009(3) 0.7890(2) 0.0323(18) Uani 1 1 d . . . . .
O4 O -0.0004(4) 0.6509(3) 0.2950(2) 0.0262(16) Uani 1 1 d . . . . .
O5 O -0.0151(5) 0.6082(3) 0.1320(2) 0.0358(18) Uani 1 1 d . . . . .
O6 O 0.0575(5) 0.5544(4) 0.2230(3) 0.0382(19) Uani 1 1 d . . . . .
C146 C -0.0560(8) 0.6135(5) 0.6460(4) 0.032(3) Uani 1 1 d . . . . .
H14A H -0.0744 0.5960 0.6117 0.047 Uiso 1 1 calc GR . . . .
H14B H -0.1210 0.6225 0.6600 0.047 Uiso 1 1 calc GR . . . .
H14C H -0.0128 0.5879 0.6698 0.047 Uiso 1 1 calc GR . . . .
O8 O 0.1006(5) 0.7430(3) 0.6941(2) 0.0298(17) Uani 1 1 d . . . . .
H8 H 0.1274 0.7538 0.7238 0.045 Uiso 1 1 calc GR . . . .
O9 O 0.0010(5) 0.6755(3) 0.8629(3) 0.0355(18) Uani 1 1 d . . . . .
O10 O 0.1122(5) 0.6099(4) 0.9878(2) 0.041(2) Uani 1 1 d . . . . .
H10 H 0.1696 0.6133 1.0080 0.062 Uiso 1 1 calc GR . . . .
O11 O 0.1529(4) 0.6888(3) 0.2645(2) 0.0287(17) Uani 1 1 d . . . . .
O12 O 0.6193(6) 0.8607(4) 0.0640(3) 0.049(2) Uani 1 1 d . . . . .
O13 O 0.8164(5) 0.8868(3) 0.2326(3) 0.0345(18) Uani 1 1 d . . . . .
O14 O 1.1508(5) 0.8778(3) 0.7213(2) 0.0258(16) Uani 1 1 d . . . . .
O15 O 1.0492(5) 0.8696(3) 0.8947(2) 0.0330(18) Uani 1 1 d . . . . .
O16 O 0.8608(6) 0.8646(4) 0.8963(3) 0.059(2) Uani 1 1 d . . . . .
O17 O 1.1269(5) 0.8246(3) 0.6198(2) 0.0244(16) Uani 1 1 d . . . . .
H17 H 1.1235 0.8030 0.6447 0.037 Uiso 1 1 calc R . . . .
O18 O 0.7789(5) 0.7977(3) 0.2023(2) 0.0264(17) Uani 1 1 d . . . . .
O19 O 0.6835(7) 0.9284(4) 0.1463(3) 0.059(2) Uani 1 1 d . . . . .
O20 O 1.1973(5) 0.9472(3) 0.7820(2) 0.0270(16) Uani 1 1 d . . . . .
O21 O 1.0789(5) 0.9927(3) 0.8997(2) 0.0366(19) Uani 1 1 d . . . . .
H21 H 1.0261 1.0082 0.8825 0.055 Uiso 1 1 calc GR . . . .
O22 O 0.3884(5) 0.7778(3) 0.9073(3) 0.042(2) Uani 1 1 d . . . . .
O23 O 0.5122(5) 0.7493(3) 0.7430(2) 0.0304(17) Uani 1 1 d . . . . .
O24 O 0.4765(5) 0.7477(3) 0.2479(2) 0.0219(15) Uani 1 1 d . . . . .
O25 O 0.2709(5) 0.7719(3) 0.0764(2) 0.0298(17) Uani 1 1 d . . . . .
O26 O 0.0818(5) 0.7781(3) 0.0757(3) 0.0370(18) Uani 1 1 d . . . . .
O27 O 0.5284(4) 0.7999(3) 0.3472(2) 0.0216(15) Uani 1 1 d . . . . .
H27 H 0.5603 0.8048 0.3217 0.032 Uiso 1 1 calc R . . . .
O28 O 0.4939(5) 0.8391(3) 0.7740(2) 0.0257(16) Uani 1 1 d . . . . .
O29 O 0.4772(5) 0.6782(3) 0.1846(2) 0.0265(16) Uani 1 1 d . . . . .
O30 O 0.3017(5) 0.6498(3) 0.0591(3) 0.0356(18) Uani 1 1 d . . . . .
H30A H 0.3272 0.6497 0.0313 0.053 Uiso 1 1 calc GR . . . .
O31 O 0.5845(6) 0.9655(4) -0.0315(3) 0.050(2) Uani 1 1 d . . . . .
O32 O 0.4256(5) 0.9435(3) -0.0021(3) 0.0379(19) Uani 1 1 d . . . . .
O33 O 0.3398(5) 0.9183(3) 0.1727(2) 0.0302(17) Uani 1 1 d . . . . .
O34 O 0.6152(4) 0.9790(3) 0.6640(2) 0.0231(16) Uani 1 1 d . . . . .
O35 O 0.7148(5) 1.0301(3) 0.8294(2) 0.0306(17) Uani 1 1 d . . . . .
O36 O 0.7981(5) 0.9553(3) 0.6942(2) 0.0253(16) Uani 1 1 d . . . . .
O37 O 0.4420(5) 0.8816(3) 0.2689(2) 0.0269(16) Uani 1 1 d . . . . .
H37 H 0.4520 0.8696 0.2398 0.040 Uiso 1 1 calc GR . . . .
O38 O 0.2138(5) 0.9569(3) 0.1078(2) 0.0317(17) Uani 1 1 d . . . . .
O39 O 0.2442(5) 1.0204(3) -0.0201(3) 0.0384(19) Uani 1 1 d . . . . .
H39A H 0.1878 1.0159 -0.0408 0.058 Uiso 1 1 calc GR . . . .
O40 O 0.6737(5) 1.0786(3) 0.7334(2) 0.0330(18) Uani 1 1 d . . . . .
C1 C 0.3989(9) 0.6252(7) 0.9311(5) 0.063(4) Uani 1 1 d . . . . .
H1A H 0.3842 0.5872 0.9175 0.075 Uiso 1 1 calc R . . . .
H1B H 0.4192 0.6486 0.9028 0.075 Uiso 1 1 calc R . . . .
C2 C 0.2057(8) 0.6365(5) 0.9147(4) 0.034(3) Uani 1 1 d . . . . .
H2 H 0.2057 0.5967 0.9040 0.041 Uiso 1 1 calc R . . . .
C3 C 0.1950(8) 0.6743(5) 0.8644(4) 0.035(3) Uani 1 1 d . . . . .
H3A H 0.2010 0.7139 0.8745 0.042 Uiso 1 1 calc R . . . .
H3B H 0.2523 0.6655 0.8439 0.042 Uiso 1 1 calc R . . . .
C4 C 0.0873(8) 0.6632(5) 0.8318(4) 0.032(3) Uani 1 1 d . . . . .
H4 H 0.0825 0.6240 0.8192 0.038 Uiso 1 1 calc R . . . .
C5 C -0.0013(8) 0.6834(5) 0.7434(4) 0.037(3) Uani 1 1 d . . . . .
H5 H -0.0221 0.6442 0.7489 0.044 Uiso 1 1 calc R . . . .
C6 C 0.0626(7) 0.6846(4) 0.6972(4) 0.027(2) Uani 1 1 d . . . . .
C7 C 0.0081(7) 0.6677(4) 0.6404(4) 0.024(2) Uani 1 1 d . . . . .
C8 C 0.1075(7) 0.6594(4) 0.6125(3) 0.023(2) Uani 1 1 d . . . . .
H8A H 0.1413 0.6966 0.6108 0.027 Uiso 1 1 calc R . . . .
C9 C 0.0830(7) 0.6378(4) 0.5565(3) 0.024(2) Uani 1 1 d . . . . .
H9 H 0.0518 0.5999 0.5571 0.029 Uiso 1 1 calc R . . . .
C10 C 0.0018(7) 0.6763(4) 0.5221(4) 0.026(2) Uani 1 1 d . . . . .
H10A H 0.0408 0.7118 0.5188 0.031 Uiso 1 1 calc R . . . .
C11 C -0.0295(7) 0.6544(4) 0.4639(4) 0.027(2) Uani 1 1 d . . . . .
C12 C 0.0707(7) 0.6295(4) 0.4438(4) 0.024(2) Uani 1 1 d . . . . .
C13 C 0.0578(8) 0.6159(5) 0.3861(4) 0.031(3) Uani 1 1 d . . . . .
H13A H 0.0066 0.5850 0.3786 0.037 Uiso 1 1 calc R . . . .
H13B H 0.1268 0.6031 0.3775 0.037 Uiso 1 1 calc R . . . .
C14 C 0.0188(7) 0.6657(4) 0.3508(3) 0.023(2) Uani 1 1 d . . . . .
H14 H 0.0746 0.6951 0.3560 0.027 Uiso 1 1 calc R . . . .
C15 C 0.0949(7) 0.6391(5) 0.2735(4) 0.027(2) Uani 1 1 d . . . . .
H15 H 0.1416 0.6147 0.2983 0.032 Uiso 1 1 calc R . . . .
C16 C 0.0606(7) 0.6069(5) 0.2226(4) 0.030(3) Uani 1 1 d . . . . .
C17 C 0.0308(7) 0.6402(5) 0.1739(4) 0.029(3) Uani 1 1 d . . . . .
C18 C -0.0421(9) 0.6371(6) 0.0824(4) 0.050(3) Uani 1 1 d . . . . .
H18A H 0.0212 0.6553 0.0734 0.075 Uiso 1 1 calc GR . . . .
H18B H -0.0965 0.6651 0.0855 0.075 Uiso 1 1 calc GR . . . .
H18C H -0.0693 0.6105 0.0552 0.075 Uiso 1 1 calc GR . . . .
C19 C -0.0683(7) 0.7037(4) 0.4259(3) 0.027(2) Uani 1 1 d . . . . .
H19A H -0.1369 0.7174 0.4343 0.032 Uiso 1 1 calc R . . . .
H19B H -0.0166 0.7344 0.4327 0.032 Uiso 1 1 calc R . . . .
C20 C -0.0826(7) 0.6892(4) 0.3670(3) 0.027(2) Uani 1 1 d . . . . .
H20A H -0.1404 0.6618 0.3590 0.032 Uiso 1 1 calc R . . . .
H20B H -0.1036 0.7230 0.3464 0.032 Uiso 1 1 calc R . . . .
C21 C -0.0633(7) 0.7117(5) 0.6073(4) 0.030(3) Uani 1 1 d . . . . .
H21A H -0.1283 0.7180 0.6230 0.036 Uiso 1 1 calc R . . . .
H21B H -0.0245 0.7473 0.6080 0.036 Uiso 1 1 calc R . . . .
C22 C -0.0951(7) 0.6925(5) 0.5493(4) 0.029(3) Uani 1 1 d . . . . .
H22A H -0.1431 0.6603 0.5484 0.035 Uiso 1 1 calc R . . . .
H22B H -0.1346 0.7228 0.5292 0.035 Uiso 1 1 calc R . . . .
C23 C 0.0066(8) 0.6384(5) 0.9076(4) 0.033(3) Uani 1 1 d . . . . .
H23 H 0.0016 0.5991 0.8951 0.040 Uiso 1 1 calc R . . . .
C24 C -0.0906(8) 0.6521(6) 0.9335(4) 0.047(3) Uani 1 1 d . . . . .
H24A H -0.1552 0.6470 0.9082 0.071 Uiso 1 1 calc GR . . . .
H24B H -0.0862 0.6906 0.9456 0.071 Uiso 1 1 calc GR . . . .
H24C H -0.0924 0.6273 0.9633 0.071 Uiso 1 1 calc GR . . . .
C25 C 0.1117(8) 0.6468(5) 0.9435(4) 0.029(3) Uani 1 1 d . . . . .
H25 H 0.1151 0.6859 0.9564 0.035 Uiso 1 1 calc R . . . .
C26 C -0.1016(8) 0.7194(5) 0.7383(4) 0.042(3) Uani 1 1 d . . . . .
H26A H -0.0831 0.7580 0.7323 0.063 Uiso 1 1 calc GR . . . .
H26B H -0.1329 0.7168 0.7704 0.063 Uiso 1 1 calc GR . . . .
H26C H -0.1528 0.7062 0.7088 0.063 Uiso 1 1 calc GR . . . .
C27 C 0.1618(7) 0.6444(5) 0.7072(3) 0.029(3) Uani 1 1 d . . . . .
H27A H 0.2243 0.6644 0.7256 0.035 Uiso 1 1 calc R . . . .
H27B H 0.1465 0.6126 0.7291 0.035 Uiso 1 1 calc R . . . .
C28 C 0.1842(7) 0.6236(4) 0.6537(3) 0.026(2) Uani 1 1 d . . . . .
H28A H 0.1680 0.5836 0.6493 0.032 Uiso 1 1 calc R . . . .
H28B H 0.2593 0.6299 0.6498 0.032 Uiso 1 1 calc R . . . .
C29 C 0.1870(7) 0.6342(5) 0.5327(3) 0.025(2) Uani 1 1 d . . . . .
H29A H 0.2264 0.6695 0.5392 0.030 Uiso 1 1 calc R . . . .
H29B H 0.2318 0.6042 0.5503 0.030 Uiso 1 1 calc R . . . .
C30 C 0.1657(7) 0.6228(4) 0.4736(4) 0.026(2) Uani 1 1 d . . . . .
H30 H 0.2231 0.6103 0.4572 0.031 Uiso 1 1 calc R . . . .
C31 C -0.1188(8) 0.6096(5) 0.4611(4) 0.034(3) Uani 1 1 d . . . . .
H31A H -0.1855 0.6274 0.4662 0.050 Uiso 1 1 calc GR . . . .
H31B H -0.0991 0.5819 0.4886 0.050 Uiso 1 1 calc GR . . . .
H31C H -0.1276 0.5915 0.4270 0.050 Uiso 1 1 calc GR . . . .
C32 C 0.1047(7) 0.7258(4) 0.2224(4) 0.028(2) Uani 1 1 d . . . . .
H32 H 0.1641 0.7469 0.2105 0.034 Uiso 1 1 calc R . . . .
C33 C 0.0473(7) 0.6959(5) 0.1749(4) 0.032(3) Uani 1 1 d . . . . .
H33 H 0.0219 0.7169 0.1446 0.039 Uiso 1 1 calc R . . . .
C34 C 0.0340(8) 0.7692(5) 0.2457(4) 0.036(3) Uani 1 1 d . . . . .
H34A H 0.0753 0.7869 0.2762 0.054 Uiso 1 1 calc GR . . . .
H34B H -0.0276 0.7504 0.2562 0.054 Uiso 1 1 calc GR . . . .
H34C H 0.0098 0.7973 0.2194 0.054 Uiso 1 1 calc GR . . . .
C35 C 0.5817(11) 0.8250(6) 0.0203(4) 0.063(4) Uani 1 1 d . . . . .
H35A H 0.5253 0.8010 0.0293 0.094 Uiso 1 1 calc GR . . . .
H35B H 0.6404 0.8022 0.0121 0.094 Uiso 1 1 calc GR . . . .
H35C H 0.5539 0.8477 -0.0101 0.094 Uiso 1 1 calc GR . . . .
C36 C 0.6527(8) 0.8352(6) 0.1119(4) 0.040(3) Uani 1 1 d . . . . .
C37 C 0.6917(8) 0.8780(6) 0.1543(4) 0.039(3) Uani 1 1 d . . . . .
C38 C 0.7337(8) 0.8517(5) 0.2073(4) 0.035(3) Uani 1 1 d . . . . .
H38 H 0.6753 0.8491 0.2289 0.042 Uiso 1 1 calc R . . . .
C39 C 0.8544(8) 0.8726(5) 0.2873(4) 0.035(3) Uani 1 1 d . . . . .
H39 H 0.8655 0.8316 0.2908 0.042 Uiso 1 1 calc R . . . .
C40 C 0.7739(7) 0.8922(5) 0.3234(4) 0.034(3) Uani 1 1 d . . . . .
H40 H 0.7058 0.9072 0.3114 0.041 Uiso 1 1 calc R . . . .
C41 C 0.8213(7) 0.8838(4) 0.3816(3) 0.022(2) Uani 1 1 d . . . . .
C42 C 0.9307(7) 0.9097(4) 0.3995(3) 0.022(2) Uani 1 1 d . . . . .
C43 C 0.9794(7) 0.8885(4) 0.4559(3) 0.022(2) Uani 1 1 d . . . . .
H43 H 1.0016 0.8491 0.4522 0.026 Uiso 1 1 calc R . . . .
C44 C 0.8943(7) 0.8887(4) 0.4936(3) 0.023(2) Uani 1 1 d . . . . .
H44 H 0.8668 0.9273 0.4960 0.028 Uiso 1 1 calc R . . . .
C45 C 0.9493(6) 0.8698(4) 0.5492(3) 0.020(2) Uani 1 1 d . . . . .
H45 H 0.9773 0.8317 0.5450 0.024 Uiso 1 1 calc R . . . .
C46 C 1.0464(7) 0.9060(4) 0.5743(3) 0.020(2) Uani 1 1 d . . . . .
C47 C 1.0744(6) 0.8772(4) 0.6291(3) 0.021(2) Uani 1 1 d . . . . .
C48 C 1.1466(7) 0.9100(5) 0.6722(3) 0.025(2) Uani 1 1 d . . . . .
H48 H 1.1137 0.9469 0.6768 0.030 Uiso 1 1 calc R . . . .
C49 C 1.1148(7) 0.9079(4) 0.7630(3) 0.023(2) Uani 1 1 d . . . . .
H49 H 1.0487 0.9286 0.7489 0.028 Uiso 1 1 calc R . . . .
C50 C 1.0919(7) 0.8694(4) 0.8067(4) 0.029(3) Uani 1 1 d . . . . .
H50A H 1.1571 0.8491 0.8213 0.035 Uiso 1 1 calc R . . . .
H50B H 1.0371 0.8420 0.7928 0.035 Uiso 1 1 calc R . . . .
C51 C 1.0523(7) 0.9045(5) 0.8503(3) 0.027(3) Uani 1 1 d . . . . .
H51 H 0.9792 0.9185 0.8373 0.033 Uiso 1 1 calc R . . . .
C52 C 0.9640(9) 0.8825(6) 0.9230(4) 0.054(4) Uani 1 1 d . . . . .
H52A H 0.9623 0.9231 0.9285 0.065 Uiso 1 1 calc R . . . .
H52B H 0.9779 0.8646 0.9577 0.065 Uiso 1 1 calc R . . . .
C53 C 0.8539(10) 0.8072(6) 0.8895(6) 0.070(4) Uani 1 1 d . . . . .
H53A H 0.8810 0.7885 0.9228 0.084 Uiso 1 1 calc R . . . .
H53B H 0.8984 0.7957 0.8633 0.084 Uiso 1 1 calc R . . . .
C54 C 0.6970(8) 0.7596(5) 0.1777(4) 0.036(3) Uani 1 1 d . . . . .
H54 H 0.6396 0.7564 0.1998 0.043 Uiso 1 1 calc R . . . .
C55 C 0.7524(8) 0.7031(5) 0.1752(4) 0.037(3) Uani 1 1 d . . . . .
H55A H 0.7877 0.6929 0.2101 0.056 Uiso 1 1 calc GR . . . .
H55B H 0.8050 0.7057 0.1515 0.056 Uiso 1 1 calc GR . . . .
H55C H 0.6996 0.6749 0.1624 0.056 Uiso 1 1 calc GR . . . .
C56 C 0.6504(7) 0.7808(5) 0.1237(4) 0.036(3) Uani 1 1 d . . . . .
H56 H 0.6194 0.7553 0.0979 0.044 Uiso 1 1 calc R . . . .
C57 C 0.9612(7) 0.9030(5) 0.3023(4) 0.033(3) Uani 1 1 d . . . . .
H57A H 1.0119 0.8902 0.2796 0.039 Uiso 1 1 calc R . . . .
H57B H 0.9504 0.9433 0.2968 0.039 Uiso 1 1 calc R . . . .
C58 C 1.0075(7) 0.8921(5) 0.3596(3) 0.026(2) Uani 1 1 d . . . . .
H58A H 1.0750 0.9127 0.3681 0.031 Uiso 1 1 calc R . . . .
H58B H 1.0238 0.8521 0.3641 0.031 Uiso 1 1 calc R . . . .
C59 C 0.7666(7) 0.8558(4) 0.4148(4) 0.026(2) Uani 1 1 d . . . . .
H59 H 0.7020 0.8385 0.4003 0.032 Uiso 1 1 calc R . . . .
C60 C 0.8015(7) 0.8502(4) 0.4732(3) 0.024(2) Uani 1 1 d . . . . .
H60A H 0.8227 0.8114 0.4814 0.029 Uiso 1 1 calc R . . . .
H60B H 0.7408 0.8589 0.4914 0.029 Uiso 1 1 calc R . . . .
C61 C 0.9209(7) 0.9753(4) 0.3977(4) 0.029(3) Uani 1 1 d . . . . .
H61A H 0.8842 0.9879 0.4260 0.044 Uiso 1 1 calc GR . . . .
H61B H 0.8806 0.9866 0.3641 0.044 Uiso 1 1 calc GR . . . .
H61C H 0.9919 0.9917 0.4017 0.044 Uiso 1 1 calc GR . . . .
C62 C 1.0827(7) 0.9224(5) 0.4802(4) 0.030(3) Uani 1 1 d . . . . .
H62A H 1.1366 0.9191 0.4568 0.036 Uiso 1 1 calc R . . . .
H62B H 1.0639 0.9621 0.4821 0.036 Uiso 1 1 calc R . . . .
C63 C 1.1313(7) 0.9023(4) 0.5354(4) 0.027(2) Uani 1 1 d . . . . .
H63A H 1.1935 0.9255 0.5488 0.032 Uiso 1 1 calc R . . . .
H63B H 1.1557 0.8635 0.5335 0.032 Uiso 1 1 calc R . . . .
C64 C 0.8800(7) 0.8662(5) 0.5934(3) 0.024(2) Uani 1 1 d . . . . .
H64A H 0.8374 0.8318 0.5905 0.028 Uiso 1 1 calc R . . . .
H64B H 0.8316 0.8984 0.5924 0.028 Uiso 1 1 calc R . . . .
C65 C 0.9626(6) 0.8664(4) 0.6447(3) 0.021(2) Uani 1 1 d . . . . .
H65A H 0.9450 0.8959 0.6685 0.026 Uiso 1 1 calc R . . . .
H65B H 0.9617 0.8303 0.6627 0.026 Uiso 1 1 calc R . . . .
C66 C 1.0146(8) 0.9685(5) 0.5810(4) 0.033(3) Uani 1 1 d . . . . .
H66A H 0.9653 0.9709 0.6063 0.050 Uiso 1 1 calc GR . . . .
H66B H 0.9805 0.9832 0.5473 0.050 Uiso 1 1 calc GR . . . .
H66C H 1.0783 0.9903 0.5934 0.050 Uiso 1 1 calc GR . . . .
C67 C 1.2625(7) 0.9188(5) 0.6619(4) 0.040(3) Uani 1 1 d . . . . .
H67A H 1.2923 0.8833 0.6531 0.060 Uiso 1 1 calc GR . . . .
H67B H 1.3053 0.9340 0.6933 0.060 Uiso 1 1 calc GR . . . .
H67C H 1.2627 0.9448 0.6329 0.060 Uiso 1 1 calc GR . . . .
C68 C 1.1567(7) 0.9867(4) 0.8180(4) 0.025(2) Uani 1 1 d . . . . .
H68 H 1.0914 1.0048 0.7992 0.030 Uiso 1 1 calc R . . . .
C69 C 1.2424(8) 1.0316(5) 0.8325(4) 0.039(3) Uani 1 1 d . . . . .
H69A H 1.2618 1.0477 0.8006 0.058 Uiso 1 1 calc GR . . . .
H69B H 1.3052 1.0148 0.8531 0.058 Uiso 1 1 calc GR . . . .
H69C H 1.2147 1.0607 0.8530 0.058 Uiso 1 1 calc GR . . . .
C70 C 1.1274(7) 0.9546(5) 0.8652(3) 0.028(3) Uani 1 1 d . . . . .
H70 H 1.1946 0.9400 0.8856 0.033 Uiso 1 1 calc R . . . .
C71 C 0.3296(9) 0.8117(5) 0.9407(4) 0.044(3) Uani 1 1 d . . . . .
H71A H 0.2629 0.8244 0.9204 0.066 Uiso 1 1 calc GR . . . .
H71B H 0.3726 0.8439 0.9537 0.066 Uiso 1 1 calc GR . . . .
H71C H 0.3145 0.7894 0.9703 0.066 Uiso 1 1 calc GR . . . .
C72 C 0.4066(7) 0.8022(5) 0.8609(4) 0.028(3) Uani 1 1 d . . . . .
C73 C 0.4429(8) 0.7609(6) 0.8229(4) 0.035(3) Uani 1 1 d . . . . .
C74 C 0.4478(7) 0.7852(5) 0.7690(3) 0.027(3) Uani 1 1 d . . . . .
H74 H 0.3748 0.7874 0.7487 0.033 Uiso 1 1 calc R . . . .
C75 C 0.5087(7) 0.7615(5) 0.6870(3) 0.025(2) Uani 1 1 d . . . . .
H75 H 0.5153 0.8024 0.6819 0.030 Uiso 1 1 calc R . . . .
C76 C 0.4038(7) 0.7404(4) 0.6550(4) 0.025(2) Uani 1 1 d . . . . .
H76A H 0.3438 0.7624 0.6642 0.030 Uiso 1 1 calc R . . . .
H76B H 0.3925 0.7012 0.6639 0.030 Uiso 1 1 calc R . . . .
C77 C 0.4065(7) 0.7455(4) 0.5949(4) 0.023(2) Uani 1 1 d . U . . .
C78 C 0.5041(7) 0.7186(4) 0.5739(4) 0.024(2) Uani 1 1 d . . . . .
C79 C 0.5073(6) 0.7383(4) 0.5170(3) 0.018(2) Uani 1 1 d . . . . .
H79 H 0.5305 0.7779 0.5193 0.022 Uiso 1 1 calc R . . . .
C80 C 0.3956(7) 0.7371(4) 0.4806(4) 0.024(2) Uani 1 1 d . . . . .
H80 H 0.3668 0.6985 0.4790 0.029 Uiso 1 1 calc R . . . .
C81 C 0.4079(7) 0.7566(4) 0.4252(3) 0.021(2) Uani 1 1 d . . . . .
H81 H 0.4397 0.7946 0.4287 0.025 Uiso 1 1 calc R . . . .
C82 C 0.4850(6) 0.7194(4) 0.3988(3) 0.018(2) Uani 1 1 d . . . . .
C83 C 0.4717(7) 0.7477(5) 0.3413(4) 0.026(2) Uani 1 1 d . . . . .
C84 C 0.5055(7) 0.7127(4) 0.2955(3) 0.024(2) Uani 1 1 d . . . . .
H84 H 0.4642 0.6773 0.2915 0.029 Uiso 1 1 calc R . . . .
C85 C 0.4120(7) 0.7182(4) 0.2069(3) 0.022(2) Uani 1 1 d . . . . .
H85 H 0.3530 0.6988 0.2208 0.026 Uiso 1 1 calc R . . . .
C86 C 0.3664(7) 0.7608(4) 0.1645(3) 0.023(2) Uani 1 1 d . . . . .
H86A H 0.3197 0.7873 0.1792 0.028 Uiso 1 1 calc R . . . .
H86B H 0.4251 0.7819 0.1528 0.028 Uiso 1 1 calc R . . . .
C87 C 0.3026(7) 0.7300(4) 0.1174(3) 0.023(2) Uani 1 1 d . . . . .
H87 H 0.2373 0.7139 0.1284 0.028 Uiso 1 1 calc R . . . .
C88 C 0.1660(8) 0.7646(5) 0.0467(4) 0.038(3) Uani 1 1 d . . . . .
H88A H 0.1593 0.7883 0.0152 0.046 Uiso 1 1 calc R . . . .
H88B H 0.1578 0.7256 0.0350 0.046 Uiso 1 1 calc R . . . .
C89 C 0.0799(9) 0.8370(6) 0.0878(5) 0.053(4) Uani 1 1 d . . . . .
H89A H 0.0947 0.8589 0.0575 0.064 Uiso 1 1 calc R . . . .
H89B H 0.1353 0.8455 0.1178 0.064 Uiso 1 1 calc R . . . .
C90 C -0.0301(10) 0.8523(6) 0.1011(5) 0.068(4) Uani 1 1 d . . . . .
H90A H -0.0443 0.8304 0.1311 0.102 Uiso 1 1 calc GR . . . .
H90B H -0.0844 0.8444 0.0711 0.102 Uiso 1 1 calc GR . . . .
H90C H -0.0316 0.8918 0.1097 0.102 Uiso 1 1 calc GR . . . .
C91 C 0.4230(7) 0.8770(5) 0.7953(4) 0.030(3) Uani 1 1 d . . . . .
H91 H 0.3563 0.8806 0.7697 0.036 Uiso 1 1 calc R . . . .
C92 C 0.3943(7) 0.8560(5) 0.8471(4) 0.031(3) Uani 1 1 d . . . . .
H92 H 0.3673 0.8813 0.8698 0.037 Uiso 1 1 calc R . . . .
O41 O 0.4594(7) 0.7109(4) 0.8348(3) 0.058(2) Uani 1 1 d . . . . .
C94 C 0.4792(8) 0.9340(5) 0.8006(4) 0.037(3) Uani 1 1 d . . . . .
H94A H 0.5004 0.9443 0.7672 0.056 Uiso 1 1 calc GR . . . .
H94B H 0.5422 0.9318 0.8273 0.056 Uiso 1 1 calc GR . . . .
H94C H 0.4307 0.9621 0.8107 0.056 Uiso 1 1 calc GR . . . .
C95 C 0.6047(7) 0.7320(5) 0.6707(3) 0.029(3) Uani 1 1 d . . . . .
H95A H 0.6019 0.6920 0.6789 0.035 Uiso 1 1 calc R . . . .
H95B H 0.6707 0.7475 0.6905 0.035 Uiso 1 1 calc R . . . .
C96 C 0.6051(7) 0.7398(4) 0.6105(3) 0.026(2) Uani 1 1 d . . . . .
H96A H 0.6140 0.7798 0.6036 0.031 Uiso 1 1 calc R . . . .
H96B H 0.6677 0.7203 0.6010 0.031 Uiso 1 1 calc R . . . .
C97 C 0.3281(7) 0.7712(4) 0.5638(4) 0.024(2) Uani 1 1 d . . . . .
H97 H 0.2735 0.7874 0.5799 0.029 Uiso 1 1 calc R . . . .
C98 C 0.3192(7) 0.7765(4) 0.5051(3) 0.023(2) Uani 1 1 d . . . . .
H98A H 0.3347 0.8153 0.4964 0.027 Uiso 1 1 calc R . . . .
H98B H 0.2453 0.7684 0.4892 0.027 Uiso 1 1 calc R . . . .
C99 C 0.4971(7) 0.6549(4) 0.5784(4) 0.029(2) Uani 1 1 d . . . . .
H99A H 0.5668 0.6386 0.5770 0.043 Uiso 1 1 calc GR . . . .
H99B H 0.4458 0.6405 0.5495 0.043 Uiso 1 1 calc GR . . . .
H99C H 0.4741 0.6452 0.6116 0.043 Uiso 1 1 calc GR . . . .
C100 C 0.5916(7) 0.7058(4) 0.4897(3) 0.022(2) Uani 1 1 d . . . . .
H10B H 0.6627 0.7118 0.5102 0.027 Uiso 1 1 calc R . . . .
H10C H 0.5759 0.6657 0.4907 0.027 Uiso 1 1 calc R . . . .
C101 C 0.5948(7) 0.7232(4) 0.4314(3) 0.026(2) Uani 1 1 d . . . . .
H10D H 0.6214 0.7617 0.4305 0.031 Uiso 1 1 calc R . . . .
H10E H 0.6444 0.6987 0.4163 0.031 Uiso 1 1 calc R . . . .
C102 C 0.3048(7) 0.7606(5) 0.3838(4) 0.030(3) Uani 1 1 d . . . . .
H10F H 0.2569 0.7289 0.3870 0.036 Uiso 1 1 calc R . . . .
H10G H 0.2662 0.7955 0.3878 0.036 Uiso 1 1 calc R . . . .
C103 C 0.3472(6) 0.7591(4) 0.3303(3) 0.022(2) Uani 1 1 d . . . . .
H10H H 0.3330 0.7950 0.3119 0.027 Uiso 1 1 calc R . . . .
H10I H 0.3110 0.7295 0.3079 0.027 Uiso 1 1 calc R . . . .
C104 C 0.4443(7) 0.6586(4) 0.3919(4) 0.027(2) Uani 1 1 d . . . . .
H10J H 0.4325 0.6438 0.4257 0.041 Uiso 1 1 calc GR . . . .
H10K H 0.4973 0.6358 0.3781 0.041 Uiso 1 1 calc GR . . . .
H10L H 0.3777 0.6578 0.3675 0.041 Uiso 1 1 calc GR . . . .
C105 C 0.6263(8) 0.6996(5) 0.3023(4) 0.037(3) Uani 1 1 d . . . . .
H10M H 0.6666 0.7343 0.3061 0.055 Uiso 1 1 calc GR . . . .
H10N H 0.6423 0.6795 0.2717 0.055 Uiso 1 1 calc GR . . . .
H10O H 0.6460 0.6768 0.3336 0.055 Uiso 1 1 calc GR . . . .
C106 C 0.4140(7) 0.6450(4) 0.1437(3) 0.024(2) Uani 1 1 d . . . . .
H106 H 0.3533 0.6283 0.1585 0.028 Uiso 1 1 calc R . . . .
C107 C 0.3689(7) 0.6826(5) 0.0980(3) 0.026(2) Uani 1 1 d . . . . .
H107 H 0.4286 0.6988 0.0820 0.031 Uiso 1 1 calc R . . . .
C108 C 0.4846(8) 0.5975(5) 0.1287(5) 0.040(3) Uani 1 1 d . . . . .
H10P H 0.5108 0.5755 0.1598 0.060 Uiso 1 1 calc GR . . . .
H10Q H 0.5449 0.6130 0.1143 0.060 Uiso 1 1 calc GR . . . .
H10R H 0.4431 0.5737 0.1026 0.060 Uiso 1 1 calc GR . . . .
C109 C 0.7627(9) 0.9644(6) 0.0175(5) 0.062(4) Uani 1 1 d . . . . .
H10S H 0.8031 0.9909 -0.0002 0.092 Uiso 1 1 calc GR . . . .
H10T H 0.7628 0.9282 0.0005 0.092 Uiso 1 1 calc GR . . . .
H10U H 0.7953 0.9610 0.0541 0.092 Uiso 1 1 calc GR . . . .
C110 C 0.6504(9) 0.9845(6) 0.0148(5) 0.062(4) Uani 1 1 d . . . . .
H11A H 0.6212 0.9712 0.0458 0.074 Uiso 1 1 calc R . . . .
H11B H 0.6499 1.0256 0.0154 0.074 Uiso 1 1 calc R . . . .
C111 C 0.4765(8) 0.9803(5) -0.0342(4) 0.041(3) Uani 1 1 d . . . . .
H11C H 0.4407 0.9780 -0.0708 0.049 Uiso 1 1 calc R . . . .
H11D H 0.4711 1.0189 -0.0221 0.049 Uiso 1 1 calc R . . . .
C112 C 0.3735(8) 0.9702(5) 0.0390(4) 0.031(3) Uani 1 1 d . . . . .
H112 H 0.4065 1.0073 0.0479 0.038 Uiso 1 1 calc R . . . .
C113 C 0.3896(8) 0.9330(5) 0.0875(4) 0.032(3) Uani 1 1 d . . . . .
H11E H 0.4659 0.9317 0.1021 0.039 Uiso 1 1 calc R . . . .
H11F H 0.3662 0.8948 0.0775 0.039 Uiso 1 1 calc R . . . .
C114 C 0.3262(7) 0.9549(5) 0.1291(4) 0.029(3) Uani 1 1 d . . . . .
H114 H 0.3518 0.9928 0.1405 0.035 Uiso 1 1 calc R . . . .
C115 C 0.3025(7) 0.9400(5) 0.2203(4) 0.030(3) Uani 1 1 d . . . . .
H115 H 0.2778 0.9791 0.2142 0.036 Uiso 1 1 calc R . . . .
C116 C 0.4015(7) 0.9388(4) 0.2631(3) 0.024(2) Uani 1 1 d . . . . .
C117 C 0.3855(7) 0.9588(4) 0.3205(4) 0.027(2) Uani 1 1 d . . . . .
C118 C 0.5042(7) 0.9696(4) 0.3457(3) 0.023(2) Uani 1 1 d . . . . .
H118 H 0.5411 0.9329 0.3472 0.027 Uiso 1 1 calc R . . . .
C119 C 0.5194(7) 0.9922(4) 0.4022(3) 0.020(2) Uani 1 1 d . . . . .
H119 H 0.4850 1.0294 0.4025 0.025 Uiso 1 1 calc R . . . .
C120 C 0.6412(7) 0.9979(4) 0.4220(3) 0.023(2) Uani 1 1 d . . . . .
H12A H 0.6778 0.9642 0.4124 0.027 Uiso 1 1 calc R . . . .
H12B H 0.6693 1.0299 0.4046 0.027 Uiso 1 1 calc R . . . .
C121 C 0.6646(7) 1.0058(4) 0.4806(3) 0.023(2) Uani 1 1 d . . . . .
H121 H 0.7335 1.0183 0.4947 0.027 Uiso 1 1 calc R . . . .
C122 C 0.5943(7) 0.9963(4) 0.5151(3) 0.021(2) Uani 1 1 d . . . . .
C123 C 0.6256(7) 1.0096(4) 0.5730(3) 0.023(2) Uani 1 1 d . U . . .
H123 H 0.6548 1.0440 0.5857 0.028 Uiso 1 1 calc R . . . .
C124 C 0.6047(7) 0.9609(4) 0.6084(3) 0.025(2) Uani 1 1 d . . . . .
H124 H 0.6557 0.9301 0.6050 0.030 Uiso 1 1 calc R . . . .
C125 C 0.7197(7) 0.9983(4) 0.6860(3) 0.025(2) Uani 1 1 d . . . . .
H125 H 0.7429 1.0255 0.6609 0.029 Uiso 1 1 calc R . . . .
C126 C 0.7053(7) 1.0304(5) 0.7363(3) 0.020(2) Uani 1 1 d . . . . .
C127 C 0.7301(7) 0.9987(5) 0.7872(4) 0.027(3) Uani 1 1 d . . . . .
C128 C 0.7552(8) 1.0068(5) 0.8804(3) 0.033(3) Uani 1 1 d . . . . .
H12C H 0.8313 0.9998 0.8828 0.050 Uiso 1 1 calc GR . . . .
H12D H 0.7184 0.9720 0.8851 0.050 Uiso 1 1 calc GR . . . .
H12E H 0.7429 1.0330 0.9077 0.050 Uiso 1 1 calc GR . . . .
C129 C 0.7648(7) 0.9459(5) 0.7861(3) 0.024(2) Uani 1 1 d . . . . .
H129 H 0.7747 0.9258 0.8179 0.029 Uiso 1 1 calc R . . . .
C130 C 0.7891(7) 0.9163(4) 0.7373(4) 0.026(2) Uani 1 1 d . . . . .
H130 H 0.8607 0.8991 0.7470 0.031 Uiso 1 1 calc R . . . .
C131 C 0.4695(7) 0.9520(4) 0.4384(3) 0.021(2) Uani 1 1 d . . . . .
H131 H 0.5113 0.9169 0.4396 0.025 Uiso 1 1 calc R . . . .
C132 C 0.4804(7) 0.9742(4) 0.4978(3) 0.022(2) Uani 1 1 d . . . . .
C133 C 0.3977(7) 1.0210(4) 0.5023(4) 0.030(3) Uani 1 1 d . . . . .
H13C H 0.4048 1.0501 0.4767 0.044 Uiso 1 1 calc GR . . . .
H13D H 0.4104 1.0368 0.5375 0.044 Uiso 1 1 calc GR . . . .
H13E H 0.3260 1.0054 0.4956 0.044 Uiso 1 1 calc GR . . . .
C134 C 0.4657(7) 0.9249(4) 0.5352(3) 0.024(2) Uani 1 1 d . . . . .
H13F H 0.3917 0.9116 0.5273 0.029 Uiso 1 1 calc R . . . .
H13G H 0.5126 0.8941 0.5281 0.029 Uiso 1 1 calc R . . . .
C135 C 0.4901(7) 0.9396(4) 0.5944(3) 0.024(2) Uani 1 1 d . . . . .
H13H H 0.4401 0.9685 0.6027 0.029 Uiso 1 1 calc R . . . .
H13I H 0.4804 0.9063 0.6155 0.029 Uiso 1 1 calc R . . . .
C136 C 0.3522(7) 0.9365(4) 0.4152(3) 0.025(2) Uani 1 1 d . . . . .
H13J H 0.3065 0.9695 0.4164 0.030 Uiso 1 1 calc R . . . .
H13K H 0.3267 0.9073 0.4370 0.030 Uiso 1 1 calc R . . . .
C137 C 0.3415(7) 0.9152(4) 0.3570(4) 0.028(2) Uani 1 1 d . . . . .
H13L H 0.3810 0.8800 0.3561 0.034 Uiso 1 1 calc R . . . .
H13M H 0.2659 0.9077 0.3436 0.034 Uiso 1 1 calc R . . . .
C138 C 0.1909(8) 0.9950(5) 0.0643(4) 0.035(3) Uani 1 1 d . . . . .
H138 H 0.2132 1.0332 0.0763 0.042 Uiso 1 1 calc R . . . .
C139 C 0.2536(8) 0.9774(5) 0.0203(4) 0.037(3) Uani 1 1 d . . . . .
H139 H 0.2238 0.9418 0.0045 0.045 Uiso 1 1 calc R . . . .
C140 C 0.0713(8) 0.9944(5) 0.0460(4) 0.041(3) Uani 1 1 d . . . . .
H14K H 0.0344 1.0049 0.0750 0.062 Uiso 1 1 calc GR . . . .
H14L H 0.0491 0.9572 0.0340 0.062 Uiso 1 1 calc GR . . . .
H14M H 0.0536 1.0209 0.0173 0.062 Uiso 1 1 calc GR . . . .
C141 C 0.2093(7) 0.9035(5) 0.2314(4) 0.035(3) Uani 1 1 d . . . . .
H14N H 0.2333 0.8651 0.2369 0.053 Uiso 1 1 calc GR . . . .
H14O H 0.1520 0.9052 0.2017 0.053 Uiso 1 1 calc GR . . . .
H14P H 0.1833 0.9170 0.2628 0.053 Uiso 1 1 calc GR . . . .
C142 C 0.4922(7) 0.9792(5) 0.2494(4) 0.028(3) Uani 1 1 d . . . . .
H14Q H 0.5440 0.9583 0.2322 0.034 Uiso 1 1 calc R . . . .
H14R H 0.4610 1.0088 0.2253 0.034 Uiso 1 1 calc R . . . .
C143 C 0.5481(7) 1.0051(5) 0.3016(3) 0.029(2) Uani 1 1 d . . . . .
H14S H 0.5293 1.0447 0.3040 0.034 Uiso 1 1 calc R . . . .
H14T H 0.6261 1.0017 0.3047 0.034 Uiso 1 1 calc R . . . .
C144 C 0.3174(7) 1.0127(4) 0.3160(4) 0.028(2) Uani 1 1 d . . . . .
H14U H 0.3182 1.0287 0.3508 0.043 Uiso 1 1 calc GR . . . .
H14V H 0.2444 1.0038 0.3007 0.043 Uiso 1 1 calc GR . . . .
H14W H 0.3469 1.0394 0.2937 0.043 Uiso 1 1 calc GR . . . .
C145 C 0.7117(8) 0.8681(4) 0.7188(4) 0.030(3) Uani 1 1 d . . . . .
H14X H 0.6396 0.8827 0.7100 0.046 Uiso 1 1 calc GR . . . .
H14Y H 0.7138 0.8406 0.7468 0.046 Uiso 1 1 calc GR . . . .
H H 0.7330 0.8506 0.6879 0.046 Uiso 1 1 calc GR . . . .
C147 C 0.5571(13) 0.6678(7) 0.9744(7) 0.090(5) Uani 1 1 d . U . . .
H14D H 0.5247 0.7034 0.9827 0.109 Uiso 0.5 1 calc R . P A 1
H14E H 0.5758 0.6710 0.9388 0.109 Uiso 0.5 1 calc R . P A 1
H14F H 0.5189 0.6992 0.9553 0.109 Uiso 0.5 1 calc R . P B 2
H14G H 0.5757 0.6801 1.0111 0.109 Uiso 0.5 1 calc R . P B 2
C148 C 0.7349(11) 0.7891(8) 0.8707(7) 0.102(6) Uani 1 1 d . . . . .
H14H H 0.6963 0.7887 0.9005 0.153 Uiso 1 1 calc GR . . . .
H14I H 0.7336 0.7520 0.8553 0.153 Uiso 1 1 calc GR . . . .
H14J H 0.7011 0.8155 0.8445 0.153 Uiso 1 1 calc GR . . . .
C149 C 0.6591(16) 0.6585(11) 1.0134(10) 0.042(6) Uani 0.5 1 d D . P C 1
O46 O 0.3385(12) 0.5507(7) 0.8218(5) 0.151(6) Uani 1 1 d . U . . .
O43 O 0.8694(11) 0.0082(6) 0.2088(5) 0.136(5) Uani 1 1 d . . . . .
O44 O 0.0800(11) 0.0256(7) 0.1858(6) 0.148(5) Uani 1 1 d . . . . .
O45 O 0.4810(17) 0.1134(8) 0.2085(8) 0.091(7) Uani 0.5 1 d . U P . .
O42 O 0.7561(17) 0.6070(9) 0.8047(7) 0.084(6) Uani 0.5 1 d . U P . .
C1A C 0.653(3) 0.663(2) 0.9549(14) 0.17(2) Uani 0.5 1 d D . P C 2

loop_
_atom_site_aniso_label
_atom_site_aniso_U_11
_atom_site_aniso_U_22
_atom_site_aniso_U_33
_atom_site_aniso_U_23
_atom_site_aniso_U_13
_atom_site_aniso_U_12
O1 0.045(5) 0.103(9) 0.071(6) 0.042(6) -0.008(5) -0.013(5)
O2 0.035(4) 0.053(6) 0.038(4) 0.016(4) -0.001(3) -0.010(4)
O3 0.042(4) 0.033(5) 0.021(3) 0.004(3) 0.002(3) -0.009(3)
O4 0.018(3) 0.033(5) 0.028(3) -0.003(3) 0.005(3) 0.001(3)
O5 0.043(4) 0.033(5) 0.033(4) -0.009(4) 0.010(3) -0.017(4)
O6 0.020(4) 0.032(6) 0.065(5) -0.004(4) 0.013(3) -0.002(3)
C146 0.038(6) 0.019(7) 0.038(6) 0.000(5) 0.005(5) -0.002(5)
O8 0.037(4) 0.023(5) 0.028(4) -0.001(3) 0.003(3) -0.003(3)
O9 0.033(4) 0.028(5) 0.047(4) -0.003(4) 0.010(3) 0.003(3)
O10 0.034(4) 0.061(6) 0.028(4) 0.015(4) 0.005(3) -0.006(4)
O11 0.017(3) 0.026(5) 0.042(4) 0.001(3) 0.003(3) -0.002(3)
O12 0.053(5) 0.047(6) 0.043(5) 0.008(4) -0.010(4) -0.003(4)
O13 0.033(4) 0.023(5) 0.046(4) 0.012(3) -0.001(3) -0.011(3)
O14 0.026(3) 0.023(5) 0.028(4) 0.004(3) 0.003(3) 0.001(3)
O15 0.027(4) 0.043(5) 0.030(4) 0.005(4) 0.009(3) 0.003(3)
O16 0.046(5) 0.050(7) 0.076(6) 0.002(5) -0.005(4) 0.010(4)
O17 0.028(4) 0.014(4) 0.033(4) 0.000(3) 0.011(3) 0.003(3)
O18 0.022(3) 0.030(5) 0.027(4) 0.001(3) 0.001(3) -0.006(3)
O19 0.068(6) 0.038(7) 0.063(5) 0.013(5) -0.013(4) -0.006(5)
O20 0.020(3) 0.024(5) 0.037(4) -0.002(3) 0.003(3) 0.000(3)
O21 0.035(4) 0.039(6) 0.035(4) -0.010(4) 0.002(3) 0.011(4)
O22 0.041(4) 0.050(6) 0.037(4) 0.009(4) 0.016(3) 0.004(4)
O23 0.037(4) 0.029(5) 0.028(4) 0.004(3) 0.014(3) 0.007(3)
O24 0.026(3) 0.020(4) 0.019(3) 0.001(3) 0.003(3) -0.007(3)
O25 0.032(4) 0.034(5) 0.023(3) 0.004(3) 0.002(3) -0.002(3)
O26 0.034(4) 0.018(5) 0.061(5) 0.000(4) 0.012(4) 0.000(3)
O27 0.021(3) 0.023(5) 0.022(3) -0.001(3) 0.009(3) -0.008(3)
O28 0.024(3) 0.022(5) 0.032(4) -0.005(3) 0.008(3) 0.003(3)
O29 0.022(3) 0.024(5) 0.036(4) 0.000(3) 0.012(3) 0.006(3)
O30 0.034(4) 0.036(5) 0.039(4) -0.005(4) 0.013(3) -0.009(4)
O31 0.039(4) 0.047(6) 0.065(5) 0.019(4) 0.010(4) -0.003(4)
O32 0.047(4) 0.030(5) 0.038(4) 0.003(4) 0.013(4) -0.006(4)
O33 0.042(4) 0.023(5) 0.024(4) -0.004(3) 0.000(3) 0.004(3)
O34 0.021(3) 0.023(5) 0.029(3) -0.001(3) 0.014(3) -0.004(3)
O35 0.046(4) 0.020(5) 0.027(4) -0.004(3) 0.007(3) 0.006(3)
O36 0.029(4) 0.021(5) 0.029(3) -0.003(3) 0.015(3) -0.001(3)
O37 0.035(4) 0.023(5) 0.023(3) -0.008(3) 0.002(3) 0.006(3)
O38 0.032(4) 0.029(5) 0.033(4) 0.008(3) 0.000(3) 0.000(3)
O39 0.042(4) 0.036(5) 0.035(4) 0.008(4) -0.001(3) -0.002(4)
O40 0.042(4) 0.024(5) 0.034(4) 0.002(3) 0.008(3) 0.004(4)
C1 0.035(7) 0.099(13) 0.053(8) 0.019(8) 0.005(6) 0.015(7)
C2 0.035(6) 0.029(8) 0.037(6) 0.006(5) 0.006(5) -0.006(5)
C3 0.041(6) 0.037(8) 0.028(5) 0.005(5) 0.006(5) -0.006(5)
C4 0.040(6) 0.025(7) 0.032(6) 0.006(5) 0.009(5) -0.003(5)
C5 0.043(6) 0.028(8) 0.039(6) 0.006(5) 0.005(5) -0.002(5)
C6 0.030(5) 0.016(7) 0.036(6) -0.003(5) 0.009(5) -0.008(5)
C7 0.023(5) 0.014(7) 0.037(6) -0.004(5) 0.009(4) -0.004(4)
C8 0.019(5) 0.021(7) 0.028(5) 0.007(4) 0.004(4) -0.004(4)
C9 0.020(5) 0.015(7) 0.038(6) 0.008(5) 0.009(4) 0.002(4)
C10 0.015(5) 0.014(7) 0.049(6) -0.010(5) 0.009(5) 0.002(4)
C11 0.025(5) 0.011(7) 0.045(6) 0.001(5) 0.004(5) 0.000(4)
C12 0.033(6) 0.007(6) 0.032(5) -0.002(4) 0.007(5) 0.001(4)
C13 0.027(5) 0.022(7) 0.044(6) 0.005(5) 0.008(5) 0.001(5)
C14 0.021(5) 0.021(7) 0.025(5) 0.002(4) -0.003(4) 0.002(4)
C15 0.021(5) 0.030(8) 0.029(5) -0.004(5) 0.007(4) -0.003(5)
C16 0.014(5) 0.011(8) 0.066(8) -0.003(6) 0.011(5) -0.001(4)
C17 0.008(5) 0.042(9) 0.037(6) -0.008(6) 0.008(4) -0.002(5)
C18 0.057(7) 0.056(10) 0.040(7) -0.006(6) 0.018(6) -0.018(7)
C19 0.020(5) 0.020(7) 0.038(6) -0.006(5) 0.003(4) -0.002(4)
C20 0.020(5) 0.026(7) 0.032(6) 0.004(5) -0.001(4) 0.000(5)
C21 0.022(5) 0.021(7) 0.047(6) 0.002(5) 0.004(5) -0.007(5)
C22 0.018(5) 0.025(7) 0.042(6) -0.004(5) -0.002(4) 0.000(5)
C23 0.043(6) 0.022(7) 0.035(6) 0.009(5) 0.012(5) -0.002(5)
C24 0.031(6) 0.050(9) 0.063(8) 0.010(6) 0.016(6) 0.010(6)
C25 0.036(6) 0.022(7) 0.029(5) 0.001(5) 0.002(5) -0.006(5)
C26 0.045(7) 0.046(9) 0.035(6) 0.006(6) 0.010(5) 0.007(6)
C27 0.029(5) 0.031(7) 0.027(5) 0.004(5) 0.000(4) -0.003(5)
C28 0.022(5) 0.020(7) 0.035(6) 0.000(5) 0.000(4) -0.004(4)
C29 0.020(5) 0.027(7) 0.028(5) 0.007(5) 0.005(4) 0.001(4)
C30 0.025(5) 0.020(7) 0.034(5) 0.007(5) 0.010(5) 0.004(5)
C31 0.033(6) 0.034(8) 0.036(6) -0.006(5) 0.013(5) -0.002(5)
C32 0.020(5) 0.025(7) 0.041(6) -0.002(5) 0.006(5) -0.003(5)
C33 0.027(6) 0.037(9) 0.033(6) 0.005(5) 0.008(5) 0.002(5)
C34 0.033(6) 0.028(8) 0.047(6) 0.001(5) 0.009(5) -0.003(5)
C35 0.080(9) 0.063(11) 0.038(7) 0.003(7) -0.010(7) 0.007(8)
C36 0.030(6) 0.055(10) 0.036(6) 0.016(6) 0.008(5) 0.001(6)
C37 0.030(6) 0.044(10) 0.041(7) -0.008(6) 0.003(5) -0.012(6)
C38 0.034(6) 0.030(8) 0.038(6) 0.006(5) -0.001(5) -0.001(6)
C39 0.033(6) 0.039(8) 0.029(6) 0.015(5) -0.004(5) -0.003(5)
C40 0.009(5) 0.042(8) 0.052(7) 0.011(6) 0.006(5) 0.010(5)
C41 0.016(5) 0.024(7) 0.028(5) 0.001(5) 0.004(4) 0.003(4)
C42 0.019(5) 0.017(7) 0.032(5) 0.002(4) 0.009(4) 0.001(4)
C43 0.020(5) 0.012(6) 0.034(5) -0.003(4) 0.008(4) -0.001(4)
C44 0.021(5) 0.018(7) 0.032(5) 0.000(4) 0.008(4) -0.003(4)
C45 0.015(5) 0.014(6) 0.034(5) 0.004(4) 0.011(4) -0.004(4)
C46 0.018(5) 0.018(7) 0.025(5) -0.004(4) 0.010(4) 0.003(4)
C47 0.015(5) 0.019(7) 0.030(5) -0.006(4) 0.006(4) 0.005(4)
C48 0.019(5) 0.028(7) 0.027(5) 0.002(5) 0.001(4) -0.007(5)
C49 0.014(5) 0.031(7) 0.024(5) -0.006(5) -0.001(4) -0.003(4)
C50 0.022(5) 0.019(7) 0.046(6) 0.010(5) 0.009(5) -0.005(5)
C51 0.022(5) 0.040(8) 0.018(5) 0.002(5) 0.000(4) 0.011(5)
C52 0.063(8) 0.055(10) 0.046(7) 0.007(7) 0.009(6) -0.009(7)
C53 0.045(8) 0.045(11) 0.109(12) -0.021(8) -0.022(7) 0.020(7)
C54 0.017(5) 0.034(8) 0.058(7) 0.012(6) 0.012(5) 0.001(5)
C55 0.022(5) 0.045(9) 0.044(6) -0.002(6) 0.004(5) -0.006(5)
C56 0.025(6) 0.038(9) 0.046(7) -0.003(6) 0.004(5) -0.006(5)
C57 0.022(5) 0.039(8) 0.038(6) 0.000(5) 0.007(5) -0.008(5)
C58 0.025(5) 0.026(7) 0.028(5) 0.000(5) 0.004(4) -0.004(5)
C59 0.012(5) 0.024(7) 0.043(6) 0.004(5) 0.003(4) -0.004(4)
C60 0.019(5) 0.024(7) 0.029(5) 0.007(5) 0.006(4) -0.003(4)
C61 0.026(5) 0.025(7) 0.037(6) 0.003(5) 0.004(5) -0.007(5)
C62 0.017(5) 0.033(8) 0.044(6) 0.000(5) 0.012(5) -0.006(5)
C63 0.019(5) 0.021(7) 0.045(6) -0.001(5) 0.021(5) -0.004(4)
C64 0.020(5) 0.032(7) 0.021(5) 0.000(4) 0.011(4) -0.001(5)
C65 0.018(5) 0.023(7) 0.025(5) 0.000(4) 0.011(4) 0.004(4)
C66 0.027(5) 0.025(7) 0.048(6) 0.002(5) 0.006(5) 0.000(5)
C67 0.027(6) 0.052(9) 0.040(6) -0.003(6) 0.004(5) -0.018(6)
C68 0.021(5) 0.021(7) 0.033(5) -0.011(5) 0.006(4) 0.005(4)
C69 0.032(6) 0.031(8) 0.053(7) -0.006(6) 0.003(5) -0.011(5)
C70 0.027(5) 0.033(8) 0.024(5) -0.003(5) 0.007(4) 0.009(5)
C71 0.045(7) 0.058(10) 0.030(6) 0.004(6) 0.010(5) 0.006(6)
C72 0.026(5) 0.036(8) 0.022(5) 0.004(5) 0.002(4) -0.006(5)
C73 0.026(6) 0.046(9) 0.033(6) 0.004(6) 0.001(5) 0.001(5)
C74 0.021(5) 0.041(8) 0.019(5) 0.002(5) 0.001(4) -0.002(5)
C75 0.028(5) 0.025(7) 0.022(5) 0.001(4) 0.007(4) 0.001(5)
C76 0.019(5) 0.014(7) 0.044(6) -0.006(5) 0.012(4) 0.002(4)
C77 0.025(5) 0.008(6) 0.038(5) -0.004(4) 0.011(4) -0.008(4)
C78 0.021(5) 0.014(7) 0.038(6) 0.002(5) 0.007(4) 0.003(4)
C79 0.015(5) 0.014(6) 0.025(5) -0.001(4) 0.002(4) -0.002(4)
C80 0.015(5) 0.016(7) 0.043(6) 0.001(5) 0.014(4) -0.001(4)
C81 0.027(5) 0.021(7) 0.014(5) -0.001(4) 0.003(4) 0.003(4)
C82 0.019(5) 0.007(6) 0.030(5) 0.008(4) 0.013(4) 0.001(4)
C83 0.018(5) 0.031(7) 0.030(5) 0.003(5) 0.001(4) -0.008(5)
C84 0.025(5) 0.023(7) 0.024(5) 0.000(5) 0.000(4) -0.006(5)
C85 0.022(5) 0.024(7) 0.023(5) -0.006(5) 0.014(4) -0.002(5)
C86 0.019(5) 0.024(7) 0.028(5) -0.001(4) 0.007(4) -0.007(4)
C87 0.022(5) 0.026(7) 0.024(5) 0.008(5) 0.012(4) 0.001(4)
C88 0.038(6) 0.028(8) 0.045(6) -0.005(5) -0.002(5) 0.000(5)
C89 0.043(7) 0.053(11) 0.062(8) -0.007(7) 0.001(6) 0.003(6)
C90 0.063(9) 0.061(11) 0.086(10) 0.029(8) 0.028(8) 0.034(8)
C91 0.017(5) 0.032(8) 0.042(6) 0.004(5) 0.010(4) -0.006(5)
C92 0.022(5) 0.046(9) 0.030(6) -0.001(5) 0.018(4) 0.008(5)
O41 0.072(6) 0.041(7) 0.067(5) 0.012(5) 0.032(5) 0.012(5)
C94 0.028(6) 0.034(8) 0.055(7) -0.009(6) 0.021(5) 0.000(5)
C95 0.028(5) 0.027(7) 0.031(5) 0.004(5) 0.000(4) 0.008(5)
C96 0.018(5) 0.017(7) 0.043(6) -0.006(5) 0.008(4) 0.004(4)
C97 0.015(5) 0.025(7) 0.035(6) -0.007(5) 0.013(4) -0.001(4)
C98 0.029(5) 0.022(7) 0.019(5) -0.003(4) 0.010(4) 0.005(5)
C99 0.027(5) 0.018(7) 0.043(6) 0.002(5) 0.015(5) 0.006(5)
C100 0.017(5) 0.027(7) 0.023(5) 0.005(4) 0.003(4) -0.002(4)
C101 0.026(5) 0.013(7) 0.037(6) 0.003(5) 0.004(4) 0.005(4)
C102 0.018(5) 0.030(8) 0.043(6) 0.000(5) 0.008(5) -0.001(5)
C103 0.015(5) 0.021(7) 0.032(5) -0.002(4) 0.006(4) 0.003(4)
C104 0.031(6) 0.018(7) 0.035(6) -0.002(5) 0.012(5) 0.002(5)
C105 0.037(6) 0.043(8) 0.031(6) -0.002(5) 0.008(5) 0.012(5)
C106 0.019(5) 0.037(8) 0.017(5) -0.010(5) 0.012(4) 0.000(5)
C107 0.020(5) 0.036(7) 0.022(5) -0.005(5) 0.007(4) -0.011(5)
C108 0.022(5) 0.026(8) 0.073(8) -0.019(6) 0.010(5) 0.003(5)
C109 0.043(7) 0.072(11) 0.068(8) 0.026(8) 0.006(6) -0.006(7)
C110 0.053(8) 0.062(11) 0.063(8) 0.025(7) -0.021(7) -0.027(7)
C111 0.033(6) 0.041(9) 0.050(7) 0.014(6) 0.008(5) -0.003(6)
C112 0.037(6) 0.023(7) 0.034(6) 0.007(5) 0.008(5) -0.001(5)
C113 0.025(5) 0.032(8) 0.038(6) 0.004(5) 0.002(5) -0.002(5)
C114 0.024(5) 0.028(7) 0.033(6) 0.009(5) -0.005(5) -0.006(5)
C115 0.033(6) 0.023(7) 0.034(6) -0.003(5) -0.001(5) 0.003(5)
C116 0.028(5) 0.020(7) 0.026(5) -0.005(4) 0.007(4) 0.002(5)
C117 0.025(5) 0.021(7) 0.035(6) 0.001(5) 0.007(4) -0.002(5)
C118 0.023(5) 0.018(7) 0.027(5) 0.006(4) 0.004(4) -0.001(4)
C119 0.023(5) 0.014(6) 0.026(5) -0.001(4) 0.008(4) 0.001(4)
C120 0.031(5) 0.013(6) 0.024(5) 0.002(4) 0.005(4) -0.003(5)
C121 0.022(5) 0.023(7) 0.024(5) -0.004(4) 0.008(4) -0.006(4)
C122 0.027(5) 0.010(6) 0.025(5) 0.001(4) 0.004(4) 0.001(4)
C123 0.030(5) 0.017(6) 0.024(5) 0.001(4) 0.006(4) -0.018(4)
C124 0.025(5) 0.024(7) 0.026(5) -0.001(5) 0.004(4) 0.002(5)
C125 0.030(5) 0.023(7) 0.020(5) 0.002(4) 0.003(4) -0.004(5)
C126 0.014(5) 0.024(8) 0.021(5) 0.003(5) 0.000(4) -0.002(5)
C127 0.016(5) 0.036(8) 0.030(6) -0.002(5) 0.007(4) 0.000(5)
C128 0.038(6) 0.035(8) 0.026(5) -0.001(5) 0.003(5) 0.007(5)
C129 0.020(5) 0.031(8) 0.023(5) 0.005(5) 0.007(4) 0.000(5)
C130 0.024(5) 0.019(7) 0.038(6) 0.000(5) 0.012(4) 0.000(5)
C131 0.024(5) 0.014(6) 0.025(5) -0.002(4) 0.008(4) 0.002(4)
C132 0.023(5) 0.020(7) 0.023(5) 0.003(4) 0.010(4) 0.002(4)
C133 0.032(6) 0.028(7) 0.032(5) -0.002(5) 0.014(5) 0.003(5)
C134 0.026(5) 0.008(6) 0.039(6) 0.000(4) 0.010(4) -0.007(4)
C135 0.033(5) 0.021(7) 0.020(5) 0.005(4) 0.012(4) 0.005(5)
C136 0.023(5) 0.027(7) 0.028(5) 0.002(5) 0.012(4) -0.003(5)
C137 0.025(5) 0.023(7) 0.038(6) 0.000(5) 0.005(4) -0.004(5)
C138 0.045(6) 0.031(8) 0.026(5) 0.007(5) -0.005(5) 0.005(5)
C139 0.043(6) 0.027(8) 0.040(6) 0.017(5) 0.000(5) -0.008(5)
C140 0.038(6) 0.045(9) 0.038(6) 0.000(6) -0.006(5) 0.011(6)
C141 0.024(5) 0.034(8) 0.048(6) -0.005(5) 0.003(5) 0.002(5)
C142 0.023(5) 0.031(7) 0.031(5) -0.002(5) 0.003(4) 0.001(5)
C143 0.027(5) 0.026(7) 0.031(5) 0.000(5) 0.000(4) -0.004(5)
C144 0.031(6) 0.018(7) 0.036(6) -0.001(5) 0.003(5) 0.006(5)
C145 0.043(6) 0.019(7) 0.032(5) 0.003(5) 0.013(5) -0.005(5)
C147 0.084(9) 0.067(10) 0.111(10) 0.010(8) -0.017(8) -0.020(8)
C148 0.067(10) 0.102(16) 0.129(14) 0.035(12) -0.007(10) -0.032(10)
C149 0.015(11) 0.038(17) 0.069(16) -0.005(13) -0.002(11) -0.001(10)
O46 0.177(12) 0.141(14) 0.140(10) -0.025(10) 0.039(10) 0.023(10)
O43 0.148(11) 0.092(11) 0.158(11) -0.013(9) -0.012(9) -0.012(9)
O44 0.128(11) 0.130(14) 0.179(13) -0.001(10) 0.001(10) 0.014(9)
O45 0.114(14) 0.042(13) 0.131(15) 0.035(11) 0.067(12) 0.018(11)
O42 0.126(15) 0.048(13) 0.076(11) -0.016(10) 0.011(11) -0.002(11)
C1A 0.06(2) 0.13(4) 0.30(7) -0.07(4) -0.01(4) 0.02(2)

loop_
_atom_type_symbol
_atom_type_description
_atom_type_scat_dispersion_real
_atom_type_scat_dispersion_imag
_atom_type_scat_source
C C 0.0033 0.0016 'International Tables Vol C Tables 4.2.6.8 and 6.1.1.4'
H H 0.0000 0.0000 'International Tables Vol C Tables 4.2.6.8 and 6.1.1.4'
O O 0.0106 0.0060 'International Tables Vol C Tables 4.2.6.8 and 6.1.1.4'

loop_
_geom_angle_atom_site_label_1
_geom_angle_atom_site_label_2
_geom_angle_atom_site_label_3
_geom_angle
C1 O1 C147 114.1(11)
C2 O2 C1 111.9(8)
C4 O3 C5 115.7(8)
C15 O4 C14 113.9(6)
C17 O5 C18 116.1(9)
H14A C146 H14B 109.5
H14A C146 H14C 109.5
H14B C146 H14C 109.5
C7 C146 H14A 109.5
C7 C146 H14B 109.5
C7 C146 H14C 109.5
C6 O8 H8 109.5
C23 O9 C4 110.9(7)
C25 O10 H10 109.5
C15 O11 C32 117.1(7)
C36 O12 C35 117.1(10)
C38 O13 C39 114.6(8)
C49 O14 C48 114.1(7)
C51 O15 C52 113.5(8)
C53 O16 C52 112.9(9)
C47 O17 H17 109.5
C38 O18 C54 109.7(7)
C49 O20 C68 109.3(6)
C70 O21 H21 109.5
C72 O22 C71 116.2(9)
C74 O23 C75 114.2(7)
C85 O24 C84 112.1(7)
C88 O25 C87 115.4(8)
C88 O26 C89 111.8(8)
C83 O27 H27 109.5
C74 O28 C91 109.6(7)
C85 O29 C106 111.5(6)
C107 O30 H30A 109.5
C111 O31 C110 113.8(9)
C111 O32 C112 116.0(9)
C114 O33 C115 115.2(8)
C125 O34 C124 114.6(6)
C127 O35 C128 116.0(8)
C125 O36 C130 116.0(7)
C116 O37 H37 109.5
C138 O38 C114 112.7(7)
C139 O39 H39A 109.5
O1 C1 O2 105.7(9)
O1 C1 H1A 110.6
O1 C1 H1B 110.6
O2 C1 H1A 110.6
O2 C1 H1B 110.6
H1A C1 H1B 108.7
O2 C2 H2 109.1
O2 C2 C3 111.2(8)
O2 C2 C25 108.7(8)
C3 C2 H2 109.1
C25 C2 H2 109.1
C25 C2 C3 109.6(9)
C2 C3 H3A 110.1
C2 C3 H3B 110.1
H3A C3 H3B 108.4
C4 C3 C2 108.2(8)
C4 C3 H3A 110.1
C4 C3 H3B 110.1
O3 C4 O9 106.4(8)
O3 C4 C3 108.2(8)
O3 C4 H4 110.7
O9 C4 C3 110.2(8)
O9 C4 H4 110.7
C3 C4 H4 110.7
O3 C5 H5 108.1
O3 C5 C6 105.3(7)
O3 C5 C26 109.9(9)
C6 C5 H5 108.1
C26 C5 H5 108.1
C26 C5 C6 116.9(9)
O8 C6 C5 105.8(8)
O8 C6 C7 107.0(7)
O8 C6 C27 109.1(7)
C5 C6 C7 120.5(8)
C5 C6 C27 111.2(8)
C7 C6 C27 102.9(8)
C146 C7 C6 106.9(8)
C146 C7 C8 114.2(8)
C146 C7 C21 110.5(8)
C8 C7 C6 101.0(7)
C8 C7 C21 106.0(7)
C21 C7 C6 118.1(8)
C7 C8 H8A 106.9
C7 C8 C28 102.5(7)
C9 C8 C7 114.8(7)
C9 C8 H8A 106.9
C9 C8 C28 118.0(8)
C28 C8 H8A 106.9
C8 C9 H9 108.8
C8 C9 C10 111.2(8)
C8 C9 C29 109.5(7)
C10 C9 H9 108.8
C29 C9 H9 108.8
C29 C9 C10 109.8(7)
C9 C10 H10A 105.1
C9 C10 C11 113.1(8)
C9 C10 C22 113.0(8)
C11 C10 H10A 105.1
C22 C10 H10A 105.1
C22 C10 C11 114.1(7)
C12 C11 C10 110.0(7)
C12 C11 C19 105.9(8)
C19 C11 C10 110.6(8)
C31 C11 C10 110.5(8)
C31 C11 C12 110.2(8)
C31 C11 C19 109.6(8)
C13 C12 C11 116.0(8)
C30 C12 C11 124.4(8)
C30 C12 C13 119.5(9)
C12 C13 H13A 108.9
C12 C13 H13B 108.9
C12 C13 C14 113.1(8)
H13A C13 H13B 107.8
C14 C13 H13A 108.9
C14 C13 H13B 108.9
O4 C14 C13 112.6(8)
O4 C14 H14 108.3
O4 C14 C20 109.8(7)
C13 C14 H14 108.3
C20 C14 C13 109.6(8)
C20 C14 H14 108.3
O4 C15 O11 112.4(8)
O4 C15 H15 108.7
O4 C15 C16 106.7(7)
O11 C15 H15 108.7
O11 C15 C16 111.5(8)
C16 C15 H15 108.7
O6 C16 C15 120.3(10)
O6 C16 C17 122.6(10)
C17 C16 C15 117.1(10)
O5 C17 C16 112.6(10)
C33 C17 O5 127.6(10)
C33 C17 C16 119.8(9)
O5 C18 H18A 109.5
O5 C18 H18B 109.5
O5 C18 H18C 109.5
H18A C18 H18B 109.5
H18A C18 H18C 109.5
H18B C18 H18C 109.5
C11 C19 H19A 108.5
C11 C19 H19B 108.5
H19A C19 H19B 107.5
C20 C19 C11 115.1(8)
C20 C19 H19A 108.5
C20 C19 H19B 108.5
C14 C20 C19 112.2(7)
C14 C20 H20A 109.2
C14 C20 H20B 109.2
C19 C20 H20A 109.2
C19 C20 H20B 109.2
H20A C20 H20B 107.9
C7 C21 H21A 109.3
C7 C21 H21B 109.3
H21A C21 H21B 107.9
C22 C21 C7 111.7(8)
C22 C21 H21A 109.3
C22 C21 H21B 109.3
C10 C22 C21 113.6(7)
C10 C22 H22A 108.8
C10 C22 H22B 108.8
C21 C22 H22A 108.8
C21 C22 H22B 108.8
H22A C22 H22B 107.7
O9 C23 H23 109.3
O9 C23 C24 105.8(9)
O9 C23 C25 109.7(8)
C24 C23 H23 109.3
C25 C23 H23 109.3
C25 C23 C24 113.4(9)
C23 C24 H24A 109.5
C23 C24 H24B 109.5
C23 C24 H24C 109.5
H24A C24 H24B 109.5
H24A C24 H24C 109.5
H24B C24 H24C 109.5
O10 C25 C2 112.2(8)
O10 C25 C23 107.5(8)
O10 C25 H25 108.6
C2 C25 H25 108.6
C23 C25 C2 111.2(8)
C23 C25 H25 108.6
C5 C26 H26A 109.5
C5 C26 H26B 109.5
C5 C26 H26C 109.5
H26A C26 H26B 109.5
H26A C26 H26C 109.5
H26B C26 H26C 109.5
C6 C27 H27A 110.2
C6 C27 H27B 110.2
H27A C27 H27B 108.5
C28 C27 C6 107.6(7)
C28 C27 H27A 110.2
C28 C27 H27B 110.2
C8 C28 H28A 110.9
C8 C28 H28B 110.9
C27 C28 C8 104.5(8)
C27 C28 H28A 110.9
C27 C28 H28B 110.9
H28A C28 H28B 108.9
C9 C29 H29A 109.2
C9 C29 H29B 109.2
H29A C29 H29B 107.9
C30 C29 C9 112.0(7)
C30 C29 H29A 109.2
C30 C29 H29B 109.2
C12 C30 C29 123.8(9)
C12 C30 H30 118.1
C29 C30 H30 118.1
C11 C31 H31A 109.5
C11 C31 H31B 109.5
C11 C31 H31C 109.5
H31A C31 H31B 109.5
H31A C31 H31C 109.5
H31B C31 H31C 109.5
O11 C32 H32 106.7
O11 C32 C33 114.2(9)
O11 C32 C34 108.6(7)
C33 C32 H32 106.7
C33 C32 C34 113.4(8)
C34 C32 H32 106.7
C17 C33 C32 122.7(9)
C17 C33 H33 118.7
C32 C33 H33 118.7
C32 C34 H34A 109.5
C32 C34 H34B 109.5
C32 C34 H34C 109.5
H34A C34 H34B 109.5
H34A C34 H34C 109.5
H34B C34 H34C 109.5
O12 C35 H35A 109.5
O12 C35 H35B 109.5
O12 C35 H35C 109.5
H35A C35 H35B 109.5
H35A C35 H35C 109.5
H35B C35 H35C 109.5
O12 C36 C37 111.4(11)
C56 C36 O12 128.2(11)
C56 C36 C37 120.4(10)
O19 C37 C36 122.1(10)
O19 C37 C38 124.6(10)
C38 C37 C36 113.2(11)
O13 C38 O18 107.4(8)
O13 C38 C37 107.3(9)
O13 C38 H38 109.8
O18 C38 C37 112.6(9)
O18 C38 H38 109.8
C37 C38 H38 109.8
O13 C39 H39 109.9
O13 C39 C40 110.9(8)
O13 C39 C57 106.3(8)
C40 C39 H39 109.9
C57 C39 H39 109.9
C57 C39 C40 109.9(9)
C39 C40 H40 124.8
C41 C40 C39 110.4(7)
C41 C40 H40 124.8
C42 C41 C40 116.3(8)
C59 C41 C40 121.1(8)
C59 C41 C42 122.5(8)
C41 C42 C43 111.0(8)
C41 C42 C58 108.5(8)
C41 C42 C61 109.4(7)
C43 C42 C58 108.7(7)
C43 C42 C61 111.6(8)
C61 C42 C58 107.5(8)
C42 C43 H43 107.2
C42 C43 C62 112.5(8)
C44 C43 C42 111.3(7)
C44 C43 H43 107.2
C44 C43 C62 111.0(7)
C62 C43 H43 107.2
C43 C44 H44 108.9
C43 C44 C45 108.5(7)
C45 C44 H44 108.9
C60 C44 C43 110.8(8)
C60 C44 H44 108.9
C60 C44 C45 110.8(8)
C44 C45 H45 106.4
C44 C45 C46 115.6(7)
C46 C45 H45 106.4
C64 C45 C44 118.0(7)
C64 C45 H45 106.4
C64 C45 C46 103.1(7)
C45 C46 C47 100.6(7)
C45 C46 C63 106.1(7)
C45 C46 C66 112.1(7)
C47 C46 C63 117.7(7)
C47 C46 C66 110.4(7)
C66 C46 C63 109.6(8)
O17 C47 C46 106.1(7)
O17 C47 C48 108.8(7)
O17 C47 C65 110.8(8)
C48 C47 C46 117.0(8)
C48 C47 C65 111.4(7)
C65 C47 C46 102.5(7)
O14 C48 C47 107.0(8)
O14 C48 H48 108.9
O14 C48 C67 107.9(7)
C47 C48 H48 108.9
C47 C48 C67 115.0(8)
C67 C48 H48 108.9
O14 C49 O20 106.8(7)
O14 C49 H49 109.1
O14 C49 C50 111.9(8)
O20 C49 H49 109.1
O20 C49 C50 110.9(7)
C50 C49 H49 109.1
C49 C50 H50A 109.8
C49 C50 H50B 109.8
C49 C50 C51 109.2(9)
H50A C50 H50B 108.3
C51 C50 H50A 109.8
C51 C50 H50B 109.8
O15 C51 C50 108.4(8)
O15 C51 H51 109.2
O15 C51 C70 110.4(7)
C50 C51 H51 109.2
C70 C51 C50 110.3(8)
C70 C51 H51 109.2
O15 C52 O16 113.1(9)
O15 C52 H52A 109.0
O15 C52 H52B 109.0
O16 C52 H52A 108.9
O16 C52 H52B 109.0
H52A C52 H52B 107.8
O16 C53 H53A 109.5
O16 C53 H53B 109.5
O16 C53 C148 110.6(11)
H53A C53 H53B 108.1
C148 C53 H53A 109.5
C148 C53 H53B 109.5
O18 C54 H54 109.7
O18 C54 C55 105.7(7)
O18 C54 C56 110.0(9)
C55 C54 H54 109.7
C56 C54 H54 109.7
C56 C54 C55 112.0(9)
C54 C55 H55A 109.5
C54 C55 H55B 109.5
C54 C55 H55C 109.5
H55A C55 H55B 109.5
H55A C55 H55C 109.5
H55B C55 H55C 109.5
C36 C56 C54 121.1(10)
C36 C56 H56 119.5
C54 C56 H56 119.5
C39 C57 H57A 109.5
C39 C57 H57B 109.5
H57A C57 H57B 108.1
C58 C57 C39 110.9(8)
C58 C57 H57A 109.5
C58 C57 H57B 109.5
C42 C58 H58A 108.8
C42 C58 H58B 108.8
C57 C58 C42 113.6(8)
C57 C58 H58A 108.8
C57 C58 H58B 108.8
H58A C58 H58B 107.7
C41 C59 H59 117.5
C41 C59 C60 124.9(8)
C60 C59 H59 117.5
C44 C60 H60A 109.1
C44 C60 H60B 109.1
C59 C60 C44 112.6(8)
C59 C60 H60A 109.1
C59 C60 H60B 109.1
H60A C60 H60B 107.8
C42 C61 H61A 109.5
C42 C61 H61B 109.5
C42 C61 H61C 109.5
H61A C61 H61B 109.5
H61A C61 H61C 109.5
H61B C61 H61C 109.5
C43 C62 H62A 108.9
C43 C62 H62B 108.9
H62A C62 H62B 107.7
C63 C62 C43 113.3(8)
C63 C62 H62A 108.9
C63 C62 H62B 108.9
C46 C63 H63A 109.5
C46 C63 H63B 109.5
C62 C63 C46 110.6(7)
C62 C63 H63A 109.5
C62 C63 H63B 109.5
H63A C63 H63B 108.1
C45 C64 H64A 111.0
C45 C64 H64B 111.0
C45 C64 C65 104.0(6)
H64A C64 H64B 109.0
C65 C64 H64A 111.0
C65 C64 H64B 111.0
C47 C65 C64 107.7(7)
C47 C65 H65A 110.2
C47 C65 H65B 110.2
C64 C65 H65A 110.2
C64 C65 H65B 110.2
H65A C65 H65B 108.5
C46 C66 H66A 109.5
C46 C66 H66B 109.5
C46 C66 H66C 109.5
H66A C66 H66B 109.5
H66A C66 H66C 109.5
H66B C66 H66C 109.5
C48 C67 H67A 109.5
C48 C67 H67B 109.5
C48 C67 H67C 109.5
H67A C67 H67B 109.5
H67A C67 H67C 109.5
H67B C67 H67C 109.5
O20 C68 H68 108.7
O20 C68 C69 107.5(8)
O20 C68 C70 109.1(8)
C69 C68 H68 108.7
C70 C68 H68 108.7
C70 C68 C69 114.1(8)
C68 C69 H69A 109.5
C68 C69 H69B 109.5
C68 C69 H69C 109.5
H69A C69 H69B 109.5
H69A C69 H69C 109.5
H69B C69 H69C 109.5
O21 C70 C51 109.5(7)
O21 C70 C68 109.9(9)
O21 C70 H70 107.7
C51 C70 H70 107.7
C68 C70 C51 114.1(7)
C68 C70 H70 107.7
O22 C71 H71A 109.5
O22 C71 H71B 109.5
O22 C71 H71C 109.5
H71A C71 H71B 109.5
H71A C71 H71C 109.5
H71B C71 H71C 109.5
O22 C72 C73 113.0(10)
C92 C72 O22 127.6(10)
C92 C72 C73 119.5(9)
C72 C73 C74 113.6(10)
O41 C73 C72 121.7(10)
O41 C73 C74 124.6(11)
O23 C74 C73 107.8(9)
O23 C74 H74 109.8
O28 C74 O23 109.6(7)
O28 C74 C73 110.0(8)
O28 C74 H74 109.8
C73 C74 H74 109.8
O23 C75 H75 109.6
O23 C75 C76 110.9(8)
O23 C75 C95 105.9(7)
C76 C75 H75 109.6
C95 C75 H75 109.6
C95 C75 C76 111.3(8)
C75 C76 H76A 109.4
C75 C76 H76B 109.4
C75 C76 C77 111.0(7)
H76A C76 H76B 108.0
C77 C76 H76A 109.4
C77 C76 H76B 109.4
C76 C77 C78 116.7(8)
C97 C77 C76 120.4(8)
C97 C77 C78 122.9(8)
C79 C78 C77 109.7(7)
C79 C78 C96 109.7(8)
C96 C78 C77 106.1(7)
C99 C78 C77 109.0(8)
C99 C78 C79 112.7(8)
C99 C78 C96 109.4(8)
C78 C79 H79 106.6
C78 C79 C80 114.0(7)
C78 C79 C100 112.9(7)
C80 C79 H79 106.6
C100 C79 H79 106.6
C100 C79 C80 109.6(7)
C79 C80 H80 109.5
C81 C80 C79 109.8(7)
C81 C80 H80 109.5
C81 C80 C98 110.5(8)
C98 C80 C79 107.9(7)
C98 C80 H80 109.5
C80 C81 H81 107.0
C80 C81 C82 113.1(8)
C80 C81 C102 117.5(8)
C82 C81 H81 107.0
C82 C81 C102 104.7(7)
C102 C81 H81 107.0
C81 C82 C83 100.2(7)
C101 C82 C81 107.9(7)
C101 C82 C83 116.3(7)
C101 C82 C104 112.5(8)
C104 C82 C81 111.7(7)
C104 C82 C83 107.7(7)
O27 C83 C82 106.7(7)
O27 C83 C84 110.9(7)
O27 C83 C103 109.6(8)
C84 C83 C82 117.8(8)
C84 C83 C103 109.8(7)
C103 C83 C82 101.5(7)
O24 C84 C83 105.1(8)
O24 C84 H84 109.6
O24 C84 C105 109.0(7)
C83 C84 H84 109.6
C105 C84 C83 113.8(7)
C105 C84 H84 109.6
O24 C85 O29 109.1(7)
O24 C85 H85 110.1
O24 C85 C86 108.0(8)
O29 C85 H85 110.1
O29 C85 C86 109.5(7)
C86 C85 H85 110.1
C85 C86 H86A 109.7
C85 C86 H86B 109.7
H86A C86 H86B 108.2
C87 C86 C85 109.6(8)
C87 C86 H86A 109.7
C87 C86 H86B 109.7
O25 C87 C86 107.0(8)
O25 C87 H87 108.9
O25 C87 C107 111.9(7)
C86 C87 H87 108.9
C86 C87 C107 111.2(7)
C107 C87 H87 108.9
O25 C88 H88A 108.9
O25 C88 H88B 108.9
O26 C88 O25 113.4(8)
O26 C88 H88A 108.9
O26 C88 H88B 108.9
H88A C88 H88B 107.7
O26 C89 H89A 109.9
O26 C89 H89B 109.9
O26 C89 C90 109.1(10)
H89A C89 H89B 108.3
C90 C89 H89A 109.9
C90 C89 H89B 109.9
C89 C90 H90A 109.5
C89 C90 H90B 109.5
C89 C90 H90C 109.5
H90A C90 H90B 109.5
H90A C90 H90C 109.5
H90B C90 H90C 109.5
O28 C91 H91 108.6
O28 C91 C92 111.8(9)
O28 C91 C94 106.6(7)
C92 C91 H91 108.6
C92 C91 C94 112.7(9)
C94 C91 H91 108.6
C72 C92 C91 121.2(9)
C72 C92 H92 119.4
C91 C92 H92 119.4
C91 C94 H94A 109.5
C91 C94 H94B 109.5
C91 C94 H94C 109.5
H94A C94 H94B 109.5
H94A C94 H94C 109.5
H94B C94 H94C 109.5
C75 C95 H95A 109.7
C75 C95 H95B 109.7
C75 C95 C96 110.0(7)
H95A C95 H95B 108.2
C96 C95 H95A 109.7
C96 C95 H95B 109.7
C78 C96 C95 115.8(8)
C78 C96 H96A 108.3
C78 C96 H96B 108.3
C95 C96 H96A 108.3
C95 C96 H96B 108.3
H96A C96 H96B 107.4
C77 C97 H97 117.3
C77 C97 C98 125.4(9)
C98 C97 H97 117.3
C80 C98 H98A 108.8
C80 C98 H98B 108.8
C97 C98 C80 113.6(8)
C97 C98 H98A 108.8
C97 C98 H98B 108.8
H98A C98 H98B 107.7
C78 C99 H99A 109.5
C78 C99 H99B 109.5
C78 C99 H99C 109.5
H99A C99 H99B 109.5
H99A C99 H99C 109.5
H99B C99 H99C 109.5
C79 C100 H10B 108.6
C79 C100 H10C 108.6
H10B C100 H10C 107.6
C101 C100 C79 114.5(7)
C101 C100 H10B 108.6
C101 C100 H10C 108.6
C82 C101 C100 111.1(7)
C82 C101 H10D 109.4
C82 C101 H10E 109.4
C100 C101 H10D 109.4
C100 C101 H10E 109.4
H10D C101 H10E 108.0
C81 C102 H10F 111.0
C81 C102 H10G 111.0
H10F C102 H10G 109.0
C103 C102 C81 103.8(7)
C103 C102 H10F 111.0
C103 C102 H10G 111.0
C83 C103 H10H 110.0
C83 C103 H10I 110.0
C102 C103 C83 108.4(7)
C102 C103 H10H 110.0
C102 C103 H10I 110.0
H10H C103 H10I 108.4
C82 C104 H10J 109.5
C82 C104 H10K 109.5
C82 C104 H10L 109.5
H10J C104 H10K 109.5
H10J C104 H10L 109.5
H10K C104 H10L 109.5
C84 C105 H10M 109.5
C84 C105 H10N 109.5
C84 C105 H10O 109.5
H10M C105 H10N 109.5
H10M C105 H10O 109.5
H10N C105 H10O 109.5
O29 C106 H106 108.3
O29 C106 C107 109.6(8)
O29 C106 C108 108.0(7)
C107 C106 H106 108.3
C107 C106 C108 114.2(8)
C108 C106 H106 108.3
O30 C107 C87 109.4(7)
O30 C107 C106 109.1(8)
O30 C107 H107 109.4
C87 C107 H107 109.4
C106 C107 C87 110.1(7)
C106 C107 H107 109.4
C106 C108 H10P 109.5
C106 C108 H10Q 109.5
C106 C108 H10R 109.5
H10P C108 H10Q 109.5
H10P C108 H10R 109.5
H10Q C108 H10R 109.5
H10S C109 H10T 109.5
H10S C109 H10U 109.5
H10T C109 H10U 109.5
C110 C109 H10S 109.5
C110 C109 H10T 109.5
C110 C109 H10U 109.5
O31 C110 C109 111.7(12)
O31 C110 H11A 109.3
O31 C110 H11B 109.3
C109 C110 H11A 109.3
C109 C110 H11B 109.3
H11A C110 H11B 108.0
O31 C111 O32 109.8(9)
O31 C111 H11C 109.7
O31 C111 H11D 109.7
O32 C111 H11C 109.7
O32 C111 H11D 109.7
H11C C111 H11D 108.2
O32 C112 H112 109.6
O32 C112 C113 108.4(8)
O32 C112 C139 110.8(8)
C113 C112 H112 109.6
C113 C112 C139 109.0(8)
C139 C112 H112 109.6
C112 C113 H11E 109.5
C112 C113 H11F 109.5
C112 C113 C114 110.8(9)
H11E C113 H11F 108.1
C114 C113 H11E 109.5
C114 C113 H11F 109.5
O33 C114 O38 108.4(8)
O33 C114 C113 109.3(8)
O33 C114 H114 109.8
O38 C114 C113 109.7(7)
O38 C114 H114 109.8
C113 C114 H114 109.8
O33 C115 H115 109.5
O33 C115 C116 105.1(7)
O33 C115 C141 108.0(8)
C116 C115 H115 109.5
C141 C115 H115 109.5
C141 C115 C116 115.1(8)
O37 C116 C115 108.9(8)
O37 C116 C117 106.3(7)
O37 C116 C142 109.8(7)
C115 C116 C117 116.9(8)
C115 C116 C142 111.6(8)
C142 C116 C117 102.9(7)
C118 C117 C116 100.6(7)
C137 C117 C116 117.5(9)
C137 C117 C118 105.6(7)
C144 C117 C116 109.3(8)
C144 C117 C118 112.5(8)
C144 C117 C137 110.9(8)
C117 C118 H118 106.6
C117 C118 C143 102.1(7)
C119 C118 C117 115.1(8)
C119 C118 H118 106.6
C119 C118 C143 118.8(8)
C143 C118 H118 106.6
C118 C119 H119 109.5
C118 C119 C120 108.4(7)
C118 C119 C131 110.4(8)
C120 C119 H119 109.5
C131 C119 H119 109.5
C131 C119 C120 109.4(7)
C119 C120 H12A 109.2
C119 C120 H12B 109.2
H12A C120 H12B 107.9
C121 C120 C119 112.0(7)
C121 C120 H12A 109.2
C121 C120 H12B 109.2
C120 C121 H121 117.2
C122 C121 C120 125.5(8)
C122 C121 H121 117.2
C121 C122 C123 120.3(8)
C121 C122 C132 122.9(8)
C123 C122 C132 116.8(8)
C122 C123 H123 123.7
C122 C123 C124 112.6(8)
C124 C123 H123 123.7
O34 C124 C123 110.8(8)
O34 C124 H124 109.8
O34 C124 C135 105.5(7)
C123 C124 H124 109.8
C135 C124 C123 111.0(7)
C135 C124 H124 109.8
O34 C125 H125 107.6
O34 C125 C126 105.7(7)
O36 C125 O34 114.1(8)
O36 C125 H125 107.6
O36 C125 C126 113.9(7)
C126 C125 H125 107.6
O40 C126 C125 120.1(8)
O40 C126 C127 123.6(9)
C127 C126 C125 116.3(9)
O35 C127 C126 112.3(9)
C129 C127 O35 128.8(9)
C129 C127 C126 118.9(9)
O35 C128 H12C 109.5
O35 C128 H12D 109.5
O35 C128 H12E 109.5
H12C C128 H12D 109.5
H12C C128 H12E 109.5
H12D C128 H12E 109.5
C127 C129 H129 117.7
C127 C129 C130 124.7(9)
C130 C129 H129 117.7
O36 C130 C129 112.2(8)
O36 C130 H130 106.3
O36 C130 C145 111.2(7)
C129 C130 H130 106.3
C129 C130 C145 114.0(8)
C145 C130 H130 106.3
C119 C131 H131 106.4
C119 C131 C132 112.8(8)
C119 C131 C136 111.7(7)
C132 C131 H131 106.4
C136 C131 H131 106.4
C136 C131 C132 112.5(7)
C122 C132 C131 109.3(7)
C122 C132 C133 110.1(8)
C122 C132 C134 106.2(7)
C133 C132 C131 110.4(7)
C134 C132 C131 109.9(8)
C134 C132 C133 110.9(8)
C132 C133 H13C 109.5
C132 C133 H13D 109.5
C132 C133 H13E 109.5
H13C C133 H13D 109.5
H13C C133 H13E 109.5
H13D C133 H13E 109.5
C132 C134 H13F 108.7
C132 C134 H13G 108.7
H13F C134 H13G 107.6
C135 C134 C132 114.4(8)
C135 C134 H13F 108.7
C135 C134 H13G 108.7
C124 C135 C134 110.3(7)
C124 C135 H13H 109.6
C124 C135 H13I 109.6
C134 C135 H13H 109.6
C134 C135 H13I 109.6
H13H C135 H13I 108.1
C131 C136 H13J 109.1
C131 C136 H13K 109.1
C131 C136 C137 112.5(7)
H13J C136 H13K 107.8
C137 C136 H13J 109.1
C137 C136 H13K 109.1
C117 C137 C136 111.7(8)
C117 C137 H13L 109.3
C117 C137 H13M 109.3
C136 C137 H13L 109.3
C136 C137 H13M 109.3
H13L C137 H13M 107.9
O38 C138 H138 109.1
O38 C138 C139 109.5(8)
O38 C138 C140 108.0(9)
C139 C138 H138 109.1
C140 C138 H138 109.1
C140 C138 C139 111.8(8)
O39 C139 C112 105.8(8)
O39 C139 C138 109.7(9)
O39 C139 H139 109.2
C112 C139 C138 113.4(8)
C112 C139 H139 109.2
C138 C139 H139 109.2
C138 C140 H14K 109.5
C138 C140 H14L 109.5
C138 C140 H14M 109.5
H14K C140 H14L 109.5
H14K C140 H14M 109.5
H14L C140 H14M 109.5
C115 C141 H14N 109.5
C115 C141 H14O 109.5
C115 C141 H14P 109.5
H14N C141 H14O 109.5
H14N C141 H14P 109.5
H14O C141 H14P 109.5
C116 C142 H14Q 110.2
C116 C142 H14R 110.2
H14Q C142 H14R 108.5
C143 C142 C116 107.5(7)
C143 C142 H14Q 110.2
C143 C142 H14R 110.2
C118 C143 H14S 110.9
C118 C143 H14T 110.9
C142 C143 C118 104.2(8)
C142 C143 H14S 110.9
C142 C143 H14T 110.9
H14S C143 H14T 108.9
C117 C144 H14U 109.5
C117 C144 H14V 109.5
C117 C144 H14W 109.5
H14U C144 H14V 109.5
H14U C144 H14W 109.5
H14V C144 H14W 109.5
C130 C145 H14X 109.5
C130 C145 H14Y 109.5
C130 C145 H 109.5
H14X C145 H14Y 109.5
H14X C145 H 109.5
H14Y C145 H 109.5
O1 C147 H14D 108.9
O1 C147 H14E 108.9
O1 C147 H14F 106.0
O1 C147 H14G 106.0
O1 C147 C149 113.6(15)
H14D C147 H14E 107.7
H14F C147 H14G 106.3
C149 C147 H14D 108.9
C149 C147 H14E 108.9
C1A C147 O1 125(3)
C1A C147 H14F 106.0
C1A C147 H14G 106.0
C53 C148 H14H 109.5
C53 C148 H14I 109.5
C53 C148 H14J 109.5
H14H C148 H14I 109.5
H14H C148 H14J 109.5
H14I C148 H14J 109.5

loop_
_geom_bond_atom_site_label_1
_geom_bond_atom_site_label_2
_geom_bond_distance
O1 C1 1.390(13)
O1 C147 1.398(17)
O2 C1 1.457(13)
O2 C2 1.444(11)
O3 C4 1.396(11)
O3 C5 1.435(11)
O4 C14 1.444(10)
O4 C15 1.413(10)
O5 C17 1.360(11)
O5 C18 1.427(12)
O6 C16 1.240(12)
C146 H14A 0.9600
C146 H14B 0.9600
C146 H14C 0.9600
C146 C7 1.530(14)
O8 H8 0.8200
O8 C6 1.467(12)
O9 C4 1.461(11)
O9 C23 1.429(11)
O10 H10 0.8200
O10 C25 1.423(11)
O11 C15 1.418(12)
O11 C32 1.442(11)
O12 C35 1.417(13)
O12 C36 1.365(12)
O13 C38 1.404(12)
O13 C39 1.440(11)
O14 C48 1.455(11)
O14 C49 1.405(10)
O15 C51 1.404(11)
O15 C52 1.406(13)
O16 C52 1.429(13)
O16 C53 1.367(16)
O17 H17 0.8200
O17 C47 1.442(11)
O18 C38 1.410(12)
O18 C54 1.433(12)
O19 C37 1.210(14)
O20 C49 1.418(11)
O20 C68 1.452(11)
O21 H21 0.8200
O21 C70 1.453(11)
O22 C71 1.448(12)
O22 C72 1.362(12)
O23 C74 1.402(11)
O23 C75 1.447(10)
O24 C84 1.463(10)
O24 C85 1.402(10)
O25 C87 1.448(11)
O25 C88 1.421(11)
O26 C88 1.411(12)
O26 C89 1.426(14)
O27 H27 0.8200
O27 C83 1.422(11)
O28 C74 1.396(12)
O28 C91 1.425(12)
O29 C85 1.420(10)
O29 C106 1.440(10)
O30 H30A 0.8200
O30 C107 1.424(11)
O31 C110 1.403(13)
O31 C111 1.387(12)
O32 C111 1.409(12)
O32 C112 1.457(11)
O33 C114 1.395(11)
O33 C115 1.456(11)
O34 C124 1.462(10)
O34 C125 1.415(10)
O35 C127 1.344(11)
O35 C128 1.429(11)
O36 C125 1.406(11)
O36 C130 1.449(11)
O37 H37 0.8200
O37 C116 1.444(12)
O38 C114 1.428(10)
O38 C138 1.420(11)
O39 H39A 0.8200
O39 C139 1.439(12)
O40 C126 1.203(11)
C1 H1A 0.9700
C1 H1B 0.9700
C2 H2 0.9800
C2 C3 1.551(13)
C2 C25 1.497(13)
C3 H3A 0.9700
C3 H3B 0.9700
C3 C4 1.492(13)
C4 H4 0.9800
C5 H5 0.9800
C5 C6 1.519(13)
C5 C26 1.505(14)
C6 C7 1.551(13)
C6 C27 1.553(13)
C7 C8 1.535(12)
C7 C21 1.536(13)
C8 H8A 0.9800
C8 C9 1.499(12)
C8 C28 1.558(12)
C9 H9 0.9800
C9 C10 1.533(13)
C9 C29 1.518(12)
C10 H10A 0.9800
C10 C11 1.559(13)
C10 C22 1.533(12)
C11 C12 1.541(13)
C11 C19 1.544(13)
C11 C31 1.532(14)
C12 C13 1.487(13)
C12 C30 1.317(12)
C13 H13A 0.9700
C13 H13B 0.9700
C13 C14 1.515(13)
C14 H14 0.9800
C14 C20 1.500(12)
C15 H15 0.9800
C15 C16 1.505(14)
C16 C17 1.468(14)
C17 C33 1.332(14)
C18 H18A 0.9600
C18 H18B 0.9600
C18 H18C 0.9600
C19 H19A 0.9700
C19 H19B 0.9700
C19 C20 1.520(12)
C20 H20A 0.9700
C20 H20B 0.9700
C21 H21A 0.9700
C21 H21B 0.9700
C21 C22 1.535(13)
C22 H22A 0.9700
C22 H22B 0.9700
C23 H23 0.9800
C23 C24 1.504(13)
C23 C25 1.495(13)
C24 H24A 0.9600
C24 H24B 0.9600
C24 H24C 0.9600
C25 H25 0.9800
C26 H26A 0.9600
C26 H26B 0.9600
C26 H26C 0.9600
C27 H27A 0.9700
C27 H27B 0.9700
C27 C28 1.512(12)
C28 H28A 0.9700
C28 H28B 0.9700
C29 H29A 0.9700
C29 H29B 0.9700
C29 C30 1.510(12)
C30 H30 0.9300
C31 H31A 0.9600
C31 H31B 0.9600
C31 H31C 0.9600
C32 H32 0.9800
C32 C33 1.485(13)
C32 C34 1.532(14)
C33 H33 0.9300
C34 H34A 0.9600
C34 H34B 0.9600
C34 H34C 0.9600
C35 H35A 0.9600
C35 H35B 0.9600
C35 H35C 0.9600
C36 C37 1.505(16)
C36 C56 1.322(15)
C37 C38 1.503(15)
C38 H38 0.9800
C39 H39 0.9800
C39 C40 1.535(14)
C39 C57 1.513(13)
C40 H40 0.9300
C40 C41 1.519(13)
C41 C42 1.504(12)
C41 C59 1.342(13)
C42 C43 1.552(12)
C42 C58 1.556(12)
C42 C61 1.555(14)
C43 H43 0.9800
C43 C44 1.538(12)
C43 C62 1.566(12)
C44 H44 0.9800
C44 C45 1.540(12)
C44 C60 1.503(12)
C45 H45 0.9800
C45 C46 1.542(12)
C45 C64 1.523(11)
C46 C47 1.544(12)
C46 C63 1.558(12)
C46 C66 1.547(14)
C47 C48 1.520(12)
C47 C65 1.532(12)
C48 H48 0.9800
C48 C67 1.525(12)
C49 H49 0.9800
C49 C50 1.497(13)
C50 H50A 0.9700
C50 H50B 0.9700
C50 C51 1.525(13)
C51 H51 0.9800
C51 C70 1.523(14)
C52 H52A 0.9700
C52 H52B 0.9700
C53 H53A 0.9700
C53 H53B 0.9700
C53 C148 1.553(17)
C54 H54 0.9800
C54 C55 1.511(15)
C54 C56 1.494(14)
C55 H55A 0.9600
C55 H55B 0.9600
C55 H55C 0.9600
C56 H56 0.9300
C57 H57A 0.9700
C57 H57B 0.9700
C57 C58 1.505(12)
C58 H58A 0.9700
C58 H58B 0.9700
C59 H59 0.9300
C59 C60 1.486(12)
C60 H60A 0.9700
C60 H60B 0.9700
C61 H61A 0.9600
C61 H61B 0.9600
C61 H61C 0.9600
C62 H62A 0.9700
C62 H62B 0.9700
C62 C63 1.518(13)
C63 H63A 0.9700
C63 H63B 0.9700
C64 H64A 0.9700
C64 H64B 0.9700
C64 C65 1.534(11)
C65 H65A 0.9700
C65 H65B 0.9700
C66 H66A 0.9600
C66 H66B 0.9600
C66 H66C 0.9600
C67 H67A 0.9600
C67 H67B 0.9600
C67 H67C 0.9600
C68 H68 0.9800
C68 C69 1.512(13)
C68 C70 1.511(13)
C69 H69A 0.9600
C69 H69B 0.9600
C69 H69C 0.9600
C70 H70 0.9800
C71 H71A 0.9600
C71 H71B 0.9600
C71 H71C 0.9600
C72 C73 1.494(15)
C72 C92 1.322(14)
C73 C74 1.495(14)
C73 O41 1.229(13)
C74 H74 0.9800
C75 H75 0.9800
C75 C76 1.518(12)
C75 C95 1.500(13)
C76 H76A 0.9700
C76 H76B 0.9700
C76 C77 1.539(13)
C77 C78 1.541(13)
C77 C97 1.310(13)
C78 C79 1.528(12)
C78 C96 1.535(12)
C78 C99 1.513(14)
C79 H79 0.9800
C79 C80 1.552(11)
C79 C100 1.551(12)
C80 H80 0.9800
C80 C81 1.512(12)
C80 C98 1.534(12)
C81 H81 0.9800
C81 C82 1.533(12)
C81 C102 1.539(12)
C82 C83 1.592(12)
C82 C101 1.495(12)
C82 C104 1.526(13)
C83 C84 1.539(13)
C83 C103 1.563(12)
C84 H84 0.9800
C84 C105 1.526(12)
C85 H85 0.9800
C85 C86 1.522(13)
C86 H86A 0.9700
C86 H86B 0.9700
C86 C87 1.518(12)
C87 H87 0.9800
C87 C107 1.522(14)
C88 H88A 0.9700
C88 H88B 0.9700
C89 H89A 0.9700
C89 H89B 0.9700
C89 C90 1.511(16)
C90 H90A 0.9600
C90 H90B 0.9600
C90 H90C 0.9600
C91 H91 0.9800
C91 C92 1.501(13)
C91 C94 1.518(14)
C92 H92 0.9300
C94 H94A 0.9600
C94 H94B 0.9600
C94 H94C 0.9600
C95 H95A 0.9700
C95 H95B 0.9700
C95 C96 1.542(12)
C96 H96A 0.9700
C96 H96B 0.9700
C97 H97 0.9300
C97 C98 1.485(12)
C98 H98A 0.9700
C98 H98B 0.9700
C99 H99A 0.9600
C99 H99B 0.9600
C99 H99C 0.9600
C100 H10B 0.9700
C100 H10C 0.9700
C100 C101 1.544(12)
C101 H10D 0.9700
C101 H10E 0.9700
C102 H10F 0.9700
C102 H10G 0.9700
C102 C103 1.534(12)
C103 H10H 0.9700
C103 H10I 0.9700
C104 H10J 0.9600
C104 H10K 0.9600
C104 H10L 0.9600
C105 H10M 0.9600
C105 H10N 0.9600
C105 H10O 0.9600
C106 H106 0.9800
C106 C107 1.502(13)
C106 C108 1.513(13)
C107 H107 0.9800
C108 H10P 0.9600
C108 H10Q 0.9600
C108 H10R 0.9600
C109 H10S 0.9600
C109 H10T 0.9600
C109 H10U 0.9600
C109 C110 1.474(16)
C110 H11A 0.9700
C110 H11B 0.9700
C111 H11C 0.9700
C111 H11D 0.9700
C112 H112 0.9800
C112 C113 1.503(13)
C112 C139 1.512(13)
C113 H11E 0.9700
C113 H11F 0.9700
C113 C114 1.507(13)
C114 H114 0.9800
C115 H115 0.9800
C115 C116 1.518(12)
C115 C141 1.511(14)
C116 C117 1.574(13)
C116 C142 1.564(13)
C117 C118 1.546(12)
C117 C137 1.543(13)
C117 C144 1.525(13)
C118 H118 0.9800
C118 C119 1.515(12)
C118 C143 1.566(13)
C119 H119 0.9800
C119 C120 1.536(12)
C119 C131 1.522(12)
C120 H12A 0.9700
C120 H12B 0.9700
C120 C121 1.484(11)
C121 H121 0.9300
C121 C122 1.353(12)
C122 C123 1.496(12)
C122 C132 1.518(12)
C123 H123 0.9300
C123 C124 1.509(13)
C124 H124 0.9800
C124 C135 1.509(12)
C125 H125 0.9800
C125 C126 1.522(13)
C126 C127 1.487(13)
C127 C129 1.322(14)
C128 H12C 0.9600
C128 H12D 0.9600
C128 H12E 0.9600
C129 H129 0.9300
C129 C130 1.494(13)
C130 H130 0.9800
C130 C145 1.523(13)
C131 H131 0.9800
C131 C132 1.584(12)
C131 C136 1.540(12)
C132 C133 1.531(13)
C132 C134 1.532(13)
C133 H13C 0.9600
C133 H13D 0.9600
C133 H13E 0.9600
C134 H13F 0.9700
C134 H13G 0.9700
C134 C135 1.529(12)
C135 H13H 0.9700
C135 H13I 0.9700
C136 H13J 0.9700
C136 H13K 0.9700
C136 C137 1.549(12)
C137 H13L 0.9700
C137 H13M 0.9700
C138 H138 0.9800
C138 C139 1.519(14)
C138 C140 1.498(13)
C139 H139 0.9800
C140 H14K 0.9600
C140 H14L 0.9600
C140 H14M 0.9600
C141 H14N 0.9600
C141 H14O 0.9600
C141 H14P 0.9600
C142 H14Q 0.9700
C142 H14R 0.9700
C142 C143 1.530(12)
C143 H14S 0.9700
C143 H14T 0.9700
C144 H14U 0.9600
C144 H14V 0.9600
C144 H14W 0.9600
C145 H14X 0.9600
C145 H14Y 0.9600
C145 H 0.9600
C147 H14D 0.9700
C147 H14E 0.9700
C147 H14F 0.9700
C147 H14G 0.9700
C147 C149 1.51(3)
C147 C1A 1.38(4)
C148 H14H 0.9600
C148 H14I 0.9600
C148 H14J 0.9600

loop_
_geom_torsion_atom_site_label_1
_geom_torsion_atom_site_label_2
_geom_torsion_atom_site_label_3
_geom_torsion_atom_site_label_4
_geom_torsion
O2 C2 C3 C4 -175.1(9)
O2 C2 C25 O10 -63.0(11)
O2 C2 C25 C23 176.6(9)
O3 C5 C6 O8 -59.1(9)
O3 C5 C6 C7 179.6(8)
O3 C5 C6 C27 59.2(11)
O4 C14 C20 C19 178.0(8)
O4 C15 C16 O6 -91.4(10)
O4 C15 C16 C17 88.0(9)
O5 C17 C33 C32 -176.1(8)
O6 C16 C17 O5 9.3(12)
O6 C16 C17 C33 -172.5(9)
C146 C7 C8 C9 60.9(11)
C146 C7 C8 C28 -68.3(10)
C146 C7 C21 C22 -66.3(10)
O8 C6 C7 C146 -166.0(7)
O8 C6 C7 C8 74.3(9)
O8 C6 C7 C21 -40.7(10)
O8 C6 C27 C28 -93.3(9)
O9 C23 C25 O10 178.7(8)
O9 C23 C25 C2 -58.1(12)
O11 C15 C16 O6 145.4(8)
O11 C15 C16 C17 -35.1(11)
O11 C32 C33 C17 7.6(13)
O12 C36 C37 O19 6.3(15)
O12 C36 C37 C38 -177.6(8)
O12 C36 C56 C54 176.1(9)
O13 C39 C40 C41 -172.7(8)
O13 C39 C57 C58 178.7(8)
O14 C49 C50 C51 -179.5(7)
O15 C51 C70 O21 -70.0(9)
O15 C51 C70 C68 166.3(8)
O17 C47 C48 O14 -66.6(9)
O17 C47 C48 C67 53.2(11)
O17 C47 C65 C64 -90.9(9)
O18 C54 C56 C36 -25.4(13)
O19 C37 C38 O13 -36.0(15)
O19 C37 C38 O18 -153.9(10)
O20 C49 C50 C51 61.5(10)
O20 C68 C70 O21 -175.7(6)
O20 C68 C70 C51 -52.2(10)
O22 C72 C73 C74 171.6(8)
O22 C72 C73 O41 -3.7(14)
O22 C72 C92 C91 177.1(8)
O23 C75 C76 C77 -171.8(8)
O23 C75 C95 C96 177.1(8)
O24 C85 C86 C87 175.9(7)
O25 C87 C107 O30 -68.6(10)
O25 C87 C107 C106 171.6(7)
O27 C83 C84 O24 -60.9(8)
O27 C83 C84 C105 58.3(11)
O27 C83 C103 C102 -91.0(9)
O28 C91 C92 C72 -19.2(13)
O29 C85 C86 C87 57.2(9)
O29 C106 C107 O30 -176.7(6)
O29 C106 C107 C87 -56.6(9)
O32 C112 C113 C114 -173.3(7)
O32 C112 C139 O39 -70.1(11)
O32 C112 C139 C138 169.5(9)
O33 C115 C116 O37 -58.1(9)
O33 C115 C116 C117 -178.6(8)
O33 C115 C116 C142 63.3(10)
O34 C124 C135 C134 174.3(8)
O34 C125 C126 O40 -81.0(11)
O34 C125 C126 C127 97.9(9)
O35 C127 C129 C130 -173.9(9)
O36 C125 C126 O40 153.0(8)
O36 C125 C126 C127 -28.2(11)
O37 C116 C117 C118 75.3(9)
O37 C116 C117 C137 -38.7(10)
O37 C116 C117 C144 -166.1(7)
O37 C116 C142 C143 -94.9(9)
O38 C138 C139 O39 -171.1(8)
O38 C138 C139 C112 -53.0(12)
O40 C126 C127 O35 -0.9(13)
O40 C126 C127 C129 -179.8(9)
C1 O1 C147 C149 -165.2(16)
C1 O1 C147 C1A -94(2)
C1 O2 C2 C3 -74.9(12)
C1 O2 C2 C25 164.3(9)
C2 O2 C1 O1 -162.8(9)
C2 C3 C4 O3 174.7(8)
C2 C3 C4 O9 58.8(11)
C3 C2 C25 O10 175.2(8)
C3 C2 C25 C23 54.8(12)
C4 O3 C5 C6 -123.8(9)
C4 O3 C5 C26 109.4(10)
C4 O9 C23 C24 -175.7(8)
C4 O9 C23 C25 61.7(10)
C5 O3 C4 O9 -85.1(9)
C5 O3 C4 C3 156.5(8)
C5 C6 C7 C146 -45.3(12)
C5 C6 C7 C8 -165.0(9)
C5 C6 C7 C21 80.0(12)
C5 C6 C27 C28 150.4(9)
C6 C7 C8 C9 175.3(8)
C6 C7 C8 C28 46.0(9)
C6 C7 C21 C22 170.2(8)
C6 C27 C28 C8 8.2(10)
C7 C6 C27 C28 20.1(10)
C7 C8 C9 C10 55.8(11)
C7 C8 C9 C29 177.4(8)
C7 C8 C28 C27 -33.8(10)
C7 C21 C22 C10 -53.8(11)
C8 C7 C21 C22 57.9(10)
C8 C9 C10 C11 -177.9(8)
C8 C9 C10 C22 -46.2(11)
C8 C9 C29 C30 -169.8(8)
C9 C8 C28 C27 -161.0(8)
C9 C10 C11 C12 -38.9(11)
C9 C10 C11 C19 -155.6(8)
C9 C10 C11 C31 82.9(10)
C9 C10 C22 C21 46.5(12)
C9 C29 C30 C12 16.2(14)
C10 C9 C29 C30 -47.5(11)
C10 C11 C12 C13 -169.9(8)
C10 C11 C12 C30 6.3(13)
C10 C11 C19 C20 169.9(7)
C11 C10 C22 C21 177.6(9)
C11 C12 C13 C14 54.7(11)
C11 C12 C30 C29 5.2(16)
C11 C19 C20 C14 -56.2(11)
C12 C11 C19 C20 50.8(10)
C12 C13 C14 O4 -176.0(7)
C12 C13 C14 C20 -53.5(11)
C13 C12 C30 C29 -178.7(9)
C13 C14 C20 C19 53.9(11)
C14 O4 C15 O11 -75.6(9)
C14 O4 C15 C16 161.9(8)
C15 O4 C14 C13 -69.7(10)
C15 O4 C14 C20 167.9(8)
C15 O11 C32 C33 -37.2(11)
C15 O11 C32 C34 90.4(9)
C15 C16 C17 O5 -170.1(7)
C15 C16 C17 C33 8.1(12)
C16 C17 C33 C32 6.0(14)
C18 O5 C17 C16 -177.4(8)
C18 O5 C17 C33 4.5(13)
C19 C11 C12 C13 -50.4(11)
C19 C11 C12 C30 125.8(10)
C21 C7 C8 C9 -61.0(11)
C21 C7 C8 C28 169.8(8)
C22 C10 C11 C12 -170.0(8)
C22 C10 C11 C19 73.3(10)
C22 C10 C11 C31 -48.2(11)
C23 O9 C4 O3 179.1(8)
C23 O9 C4 C3 -63.8(11)
C24 C23 C25 O10 60.7(12)
C24 C23 C25 C2 -176.1(9)
C25 C2 C3 C4 -54.9(11)
C26 C5 C6 O8 63.2(11)
C26 C5 C6 C7 -58.0(14)
C26 C5 C6 C27 -178.4(9)
C27 C6 C7 C146 79.1(9)
C27 C6 C7 C8 -40.6(9)
C27 C6 C7 C21 -155.6(8)
C28 C8 C9 C10 176.9(8)
C28 C8 C9 C29 -61.5(11)
C29 C9 C10 C11 60.8(10)
C29 C9 C10 C22 -167.6(8)
C30 C12 C13 C14 -121.7(10)
C31 C11 C12 C13 68.1(11)
C31 C11 C12 C30 -115.7(11)
C31 C11 C19 C20 -68.0(10)
C32 O11 C15 O4 -69.6(10)
C32 O11 C15 C16 50.2(10)
C34 C32 C33 C17 -117.6(11)
C35 O12 C36 C37 179.3(9)
C35 O12 C36 C56 -3.1(16)
C36 C37 C38 O13 148.1(8)
C36 C37 C38 O18 30.1(12)
C37 C36 C56 C54 -6.5(15)
C38 O13 C39 C40 -76.4(11)
C38 O13 C39 C57 164.2(9)
C38 O18 C54 C55 -178.8(8)
C38 O18 C54 C56 60.0(10)
C39 O13 C38 O18 -67.8(10)
C39 O13 C38 C37 170.8(9)
C39 C40 C41 C42 53.5(12)
C39 C40 C41 C59 -127.8(10)
C39 C57 C58 C42 -57.5(12)
C40 C39 C57 C58 58.7(12)
C40 C41 C42 C43 -168.9(8)
C40 C41 C42 C58 -49.5(11)
C40 C41 C42 C61 67.5(10)
C40 C41 C59 C60 -173.8(9)
C41 C42 C43 C44 -44.1(11)
C41 C42 C43 C62 -169.5(8)
C41 C42 C58 C57 50.9(11)
C41 C59 C60 C44 11.1(14)
C42 C41 C59 C60 4.7(16)
C42 C43 C44 C45 -177.4(8)
C42 C43 C44 C60 60.8(11)
C42 C43 C62 C63 179.9(8)
C43 C42 C58 C57 171.7(8)
C43 C44 C45 C46 57.9(11)
C43 C44 C45 C64 -179.4(8)
C43 C44 C60 C59 -42.9(11)
C43 C62 C63 C46 -57.6(11)
C44 C43 C62 C63 54.4(11)
C44 C45 C46 C47 176.8(7)
C44 C45 C46 C63 -60.0(10)
C44 C45 C46 C66 59.5(10)
C44 C45 C64 C65 -161.7(8)
C45 C44 C60 C59 -163.3(8)
C45 C46 C47 O17 74.8(8)
C45 C46 C47 C48 -163.7(7)
C45 C46 C47 C65 -41.5(8)
C45 C46 C63 C62 57.3(10)
C45 C64 C65 C47 6.7(10)
C46 C45 C64 C65 -32.9(10)
C46 C47 C48 O14 173.3(7)
C46 C47 C48 C67 -66.9(11)
C46 C47 C65 C64 21.9(10)
C47 C46 C63 C62 169.0(8)
C48 O14 C49 O20 -74.2(8)
C48 O14 C49 C50 164.3(7)
C48 C47 C65 C64 147.8(8)
C49 O14 C48 C47 -121.5(8)
C49 O14 C48 C67 114.2(9)
C49 O20 C68 C69 -173.8(8)
C49 O20 C68 C70 62.0(9)
C49 C50 C51 O15 -169.9(7)
C49 C50 C51 C70 -48.9(10)
C50 C51 C70 O21 170.2(7)
C50 C51 C70 C68 46.5(11)
C51 O15 C52 O16 74.1(12)
C52 O15 C51 C50 -145.6(8)
C52 O15 C51 C70 93.4(9)
C52 O16 C53 C148 168.8(11)
C53 O16 C52 O15 62.2(14)
C54 O18 C38 O13 178.7(7)
C54 O18 C38 C37 -63.4(10)
C55 C54 C56 C36 -142.7(10)
C56 C36 C37 O19 -171.5(11)
C56 C36 C37 C38 4.6(14)
C57 C39 C40 C41 -55.5(11)
C58 C42 C43 C44 -163.5(8)
C58 C42 C43 C62 71.2(10)
C59 C41 C42 C43 12.4(13)
C59 C41 C42 C58 131.9(10)
C59 C41 C42 C61 -111.1(10)
C60 C44 C45 C46 179.7(8)
C60 C44 C45 C64 -57.6(11)
C61 C42 C43 C44 78.2(10)
C61 C42 C43 C62 -47.2(10)
C61 C42 C58 C57 -67.4(10)
C62 C43 C44 C45 -51.2(11)
C62 C43 C44 C60 -173.0(8)
C63 C46 C47 O17 -39.9(10)
C63 C46 C47 C48 81.6(10)
C63 C46 C47 C65 -156.2(8)
C64 C45 C46 C47 46.6(9)
C64 C45 C46 C63 169.7(7)
C64 C45 C46 C66 -70.7(9)
C65 C47 C48 O14 55.9(10)
C65 C47 C48 C67 175.7(9)
C66 C46 C47 O17 -166.7(7)
C66 C46 C47 C48 -45.1(10)
C66 C46 C47 C65 77.0(9)
C66 C46 C63 C62 -63.8(10)
C68 O20 C49 O14 169.2(7)
C68 O20 C49 C50 -68.7(9)
C69 C68 C70 O21 64.1(10)
C69 C68 C70 C51 -172.4(8)
C71 O22 C72 C73 -166.1(8)
C71 O22 C72 C92 12.8(14)
C72 C73 C74 O23 162.4(8)
C72 C73 C74 O28 42.9(11)
C73 C72 C92 C91 -4.0(14)
C74 O23 C75 C76 -75.9(10)
C74 O23 C75 C95 163.3(8)
C74 O28 C91 C92 55.3(9)
C74 O28 C91 C94 178.8(7)
C75 O23 C74 O28 -71.0(9)
C75 O23 C74 C73 169.3(8)
C75 C76 C77 C78 52.6(11)
C75 C76 C77 C97 -128.0(10)
C75 C95 C96 C78 -57.9(11)
C76 C75 C95 C96 56.5(11)
C76 C77 C78 C79 -167.6(8)
C76 C77 C78 C96 -49.2(11)
C76 C77 C78 C99 68.5(10)
C76 C77 C97 C98 -177.2(9)
C77 C78 C79 C80 -44.6(11)
C77 C78 C79 C100 -170.7(7)
C77 C78 C96 C95 51.6(11)
C77 C97 C98 C80 14.1(14)
C78 C77 C97 C98 2.1(16)
C78 C79 C80 C81 -179.3(8)
C78 C79 C80 C98 60.2(11)
C78 C79 C100 C101 178.2(8)
C79 C78 C96 C95 170.1(8)
C79 C80 C81 C82 60.2(10)
C79 C80 C81 C102 -177.6(8)
C79 C80 C98 C97 -42.6(11)
C79 C100 C101 C82 -53.8(11)
C80 C79 C100 C101 49.8(11)
C80 C81 C82 C83 175.5(8)
C80 C81 C82 C101 -62.5(10)
C80 C81 C82 C104 61.6(10)
C80 C81 C102 C103 -159.6(8)
C81 C80 C98 C97 -162.6(8)
C81 C82 C83 O27 74.0(8)
C81 C82 C83 C84 -160.5(7)
C81 C82 C83 C103 -40.7(9)
C81 C82 C101 C100 56.6(10)
C81 C102 C103 C83 6.1(11)
C82 C81 C102 C103 -33.1(10)
C82 C83 C84 O24 175.8(7)
C82 C83 C84 C105 -65.0(11)
C82 C83 C103 C102 21.6(10)
C83 C82 C101 C100 168.1(8)
C84 O24 C85 O29 -73.1(8)
C84 O24 C85 C86 168.0(7)
C84 C83 C103 C102 147.0(8)
C85 O24 C84 C83 -127.0(7)
C85 O24 C84 C105 110.6(8)
C85 O29 C106 C107 64.4(9)
C85 O29 C106 C108 -170.6(8)
C85 C86 C87 O25 -174.2(7)
C85 C86 C87 C107 -51.7(10)
C86 C87 C107 O30 171.7(7)
C86 C87 C107 C106 51.9(10)
C87 O25 C88 O26 72.5(11)
C88 O25 C87 C86 -142.2(8)
C88 O25 C87 C107 95.7(9)
C88 O26 C89 C90 160.6(9)
C89 O26 C88 O25 66.8(11)
C91 O28 C74 O23 173.9(7)
C91 O28 C74 C73 -67.7(10)
C92 C72 C73 C74 -7.5(13)
C92 C72 C73 O41 177.2(10)
O41 C73 C74 O23 -22.4(14)
O41 C73 C74 O28 -141.9(10)
C94 C91 C92 C72 -139.2(10)
C95 C75 C76 C77 -54.3(11)
C96 C78 C79 C80 -160.8(8)
C96 C78 C79 C100 73.1(10)
C97 C77 C78 C79 13.1(13)
C97 C77 C78 C96 131.5(10)
C97 C77 C78 C99 -110.8(10)
C98 C80 C81 C82 179.1(7)
C98 C80 C81 C102 -58.7(11)
C99 C78 C79 C80 77.1(10)
C99 C78 C79 C100 -48.9(10)
C99 C78 C96 C95 -65.9(10)
C100 C79 C80 C81 -51.6(10)
C100 C79 C80 C98 -172.1(8)
C101 C82 C83 O27 -41.9(11)
C101 C82 C83 C84 83.5(11)
C101 C82 C83 C103 -156.6(8)
C102 C81 C82 C83 46.3(9)
C102 C81 C82 C101 168.4(8)
C102 C81 C82 C104 -67.5(9)
C103 C83 C84 O24 60.4(9)
C103 C83 C84 C105 179.6(8)
C104 C82 C83 O27 -169.1(7)
C104 C82 C83 C84 -43.7(10)
C104 C82 C83 C103 76.2(9)
C104 C82 C101 C100 -67.1(10)
C106 O29 C85 O24 177.6(7)
C106 O29 C85 C86 -64.5(9)
C108 C106 C107 O30 62.0(10)
C108 C106 C107 C87 -178.0(8)
C110 O31 C111 O32 -79.0(12)
C111 O31 C110 C109 176.1(10)
C111 O32 C112 C113 -143.1(8)
C111 O32 C112 C139 97.3(10)
C112 O32 C111 O31 123.4(9)
C112 C113 C114 O33 177.8(8)
C112 C113 C114 O38 59.1(11)
C113 C112 C139 O39 170.7(8)
C113 C112 C139 C138 50.3(12)
C114 O33 C115 C116 -121.4(8)
C114 O33 C115 C141 115.2(9)
C114 O38 C138 C139 59.0(11)
C114 O38 C138 C140 -179.0(8)
C115 O33 C114 O38 -72.9(10)
C115 O33 C114 C113 167.5(7)
C115 C116 C117 C118 -162.9(9)
C115 C116 C117 C137 83.2(11)
C115 C116 C117 C144 -44.3(12)
C115 C116 C142 C143 144.1(8)
C116 C117 C118 C119 177.7(8)
C116 C117 C118 C143 47.5(10)
C116 C117 C137 C136 168.2(8)
C116 C142 C143 C118 11.2(10)
C117 C116 C142 C143 17.9(10)
C117 C118 C119 C120 177.4(8)
C117 C118 C119 C131 57.5(11)
C117 C118 C143 C142 -36.7(10)
C118 C117 C137 C136 57.0(10)
C118 C119 C120 C121 -165.7(8)
C118 C119 C131 C132 -178.7(7)
C118 C119 C131 C136 -50.7(10)
C119 C118 C143 C142 -164.6(8)
C119 C120 C121 C122 14.7(14)
C119 C131 C132 C122 -44.5(10)
C119 C131 C132 C133 76.8(10)
C119 C131 C132 C134 -160.6(7)
C119 C131 C136 C137 51.6(11)
C120 C119 C131 C132 62.0(10)
C120 C119 C131 C136 -170.0(8)
C120 C121 C122 C123 -175.9(9)
C120 C121 C122 C132 1.8(15)
C121 C122 C123 C124 -129.8(9)
C121 C122 C132 C131 12.6(13)
C121 C122 C132 C133 -108.9(10)
C121 C122 C132 C134 131.0(9)
C122 C123 C124 O34 -168.4(7)
C122 C123 C124 C135 -51.5(11)
C122 C132 C134 C135 53.8(10)
C123 C122 C132 C131 -169.6(8)
C123 C122 C132 C133 68.9(10)
C123 C122 C132 C134 -51.1(11)
C123 C124 C135 C134 54.2(11)
C124 O34 C125 O36 -70.3(10)
C124 O34 C125 C126 163.7(8)
C125 O34 C124 C123 -62.6(10)
C125 O34 C124 C135 177.2(8)
C125 O36 C130 C129 -43.1(10)
C125 O36 C130 C145 85.9(9)
C125 C126 C127 O35 -179.7(7)
C125 C126 C127 C129 1.4(12)
C126 C127 C129 C130 4.7(14)
C127 C129 C130 O36 15.1(13)
C127 C129 C130 C145 -112.4(11)
C128 O35 C127 C126 -169.0(8)
C128 O35 C127 C129 9.7(14)
C130 O36 C125 O34 -71.6(9)
C130 O36 C125 C126 49.9(10)
C131 C119 C120 C121 -45.1(11)
C131 C132 C134 C135 171.9(7)
C131 C136 C137 C117 -56.3(11)
C132 C122 C123 C124 52.3(11)
C132 C131 C136 C137 179.6(8)
C132 C134 C135 C124 -58.1(11)
C133 C132 C134 C135 -65.8(10)
C136 C131 C132 C122 -172.0(8)
C136 C131 C132 C133 -50.7(11)
C136 C131 C132 C134 71.8(10)
C137 C117 C118 C119 -59.6(11)
C137 C117 C118 C143 170.2(8)
C138 O38 C114 O33 177.7(8)
C138 O38 C114 C113 -63.0(11)
C139 C112 C113 C114 -52.6(12)
C140 C138 C139 O39 69.2(11)
C140 C138 C139 C112 -172.7(10)
C141 C115 C116 O37 60.5(10)
C141 C115 C116 C117 -60.0(12)
C141 C115 C116 C142 -178.0(9)
C142 C116 C117 C118 -40.2(9)
C142 C116 C117 C137 -154.1(8)
C142 C116 C117 C144 78.4(9)
C143 C118 C119 C120 -61.0(11)
C143 C118 C119 C131 179.1(8)
C144 C117 C118 C119 61.5(11)
C144 C117 C118 C143 -68.7(10)
C144 C117 C137 C136 -65.1(10)
C147 O1 C1 O2 -103.5(13)
